data_7108319
loop_
_publ_author_name
'Stephanie M. Taylor'
'Ruaraidh D. McIntosh'
'Julien Reze'
'Scott J. Dalgarno'
'Euan K. Brechin'

_publ_section_title
;
 Oxacalix[3]arene-supported supertetrahedron
;
_journal_issue 74
_journal_name_full 'Chemical Communications'
_journal_page_first 9263
_journal_page_last 9265
_journal_paper_doi 10.1039/c2cc34792j
_journal_volume 48
_journal_year 2012
_chemical_formula_sum 'C160.5 H225.1 Cl4 Mn10 N5.5 O36.8'
_chemical_formula_weight 3511.56
_chemical_name_common Mn10Oxa3DMF
_space_group_IT_number 15
_symmetry_cell_setting monoclinic
_symmetry_space_group_name_Hall '-C 2yc'
_symmetry_space_group_name_H-M 'C 1 2/c 1'
_atom_sites_solution_hydrogens geom
_atom_sites_solution_primary direct
_atom_sites_solution_secondary difmap
_audit_creation_method SHELXL-97
_cell_angle_alpha 90.00
_cell_angle_beta 114.965(2)
_cell_angle_gamma 90.00
_cell_formula_units_Z 8
_cell_length_a 37.8284(18)
_cell_length_b 27.8091(13)
_cell_length_c 37.6849(19)
_cell_measurement_reflns_used 8225
_cell_measurement_temperature 173(2)
_cell_measurement_theta_max 25.52
_cell_measurement_theta_min 2.29
_cell_volume 35939(3)
_computing_cell_refinement 'SAINT (Bruker, 1998)'
_computing_data_collection 'Apex II'
_computing_data_reduction 'SAINT (Bruker, 1998)'
_computing_molecular_graphics 'XSeed (Barbour, 2001)'
_computing_publication_material 'local program'
_computing_structure_refinement 'SHELXL-97 (Sheldrick, 1997)'
_computing_structure_solution 'SHELXS-97 (Sheldrick, 1990)'
_diffrn_ambient_temperature 173(2)
_diffrn_measured_fraction_theta_full 0.996
_diffrn_measured_fraction_theta_max 0.996
_diffrn_measurement_device_type 'Bruker X8 Apex II CCD Diffractometer'
_diffrn_measurement_method '\f and \w scans'
_diffrn_radiation_monochromator graphite
_diffrn_radiation_source 'fine-focus sealed tube'
_diffrn_radiation_type MoK\a
_diffrn_radiation_wavelength 0.71073
_diffrn_reflns_av_R_equivalents 0.1410
_diffrn_reflns_av_sigmaI/netI 0.2046
_diffrn_reflns_limit_h_max 30
_diffrn_reflns_limit_h_min -46
_diffrn_reflns_limit_k_max 32
_diffrn_reflns_limit_k_min -33
_diffrn_reflns_limit_l_max 45
_diffrn_reflns_limit_l_min -44
_diffrn_reflns_number 133789
_diffrn_reflns_theta_full 25.68
_diffrn_reflns_theta_max 25.68
_diffrn_reflns_theta_min 1.58
_exptl_absorpt_coefficient_mu 0.806
_exptl_absorpt_correction_T_max 0.7454
_exptl_absorpt_correction_T_min 0.5791
_exptl_absorpt_correction_type multi-scan
_exptl_absorpt_process_details Bruker-SADABS
_exptl_crystal_colour Brown
_exptl_crystal_density_diffrn 1.298
_exptl_crystal_density_method 'not measured'
_exptl_crystal_description Block
_exptl_crystal_F_000 14712
_exptl_crystal_size_max 0.40
_exptl_crystal_size_mid 0.30
_exptl_crystal_size_min 0.25
_refine_diff_density_max 2.749
_refine_diff_density_min -1.066
_refine_diff_density_rms 0.144
_refine_ls_extinction_method none
_refine_ls_goodness_of_fit_ref 1.236
_refine_ls_hydrogen_treatment constr
_refine_ls_matrix_type full
_refine_ls_number_parameters 1812
_refine_ls_number_reflns 33987
_refine_ls_number_restraints 161
_refine_ls_restrained_S_all 1.244
_refine_ls_R_factor_all 0.2571
_refine_ls_R_factor_gt 0.1056
_refine_ls_shift/su_max 0.018
_refine_ls_shift/su_mean 0.000
_refine_ls_structure_factor_coef Fsqd
_refine_ls_weighting_details 'calc w=1/[\s^2^(Fo^2^)+(0.1000P)^2^+0.0000P] where P=(Fo^2^+2Fc^2^)/3'
_refine_ls_weighting_scheme calc
_refine_ls_wR_factor_gt 0.2373
_refine_ls_wR_factor_ref 0.2931
_reflns_number_gt 13217
_reflns_number_total 33987
_reflns_threshold_expression >2sigma(I)
_cod_data_source_file c2cc34792j.txt
_cod_data_source_block ST2927
_cod_original_sg_symbol_H-M 'C 2/c'
_cod_original_formula_sum 'C160.50 H225.10 Cl4 Mn10 N5.50 O36.80'
_cod_database_code 7108319

loop_
_symmetry_equiv_pos_as_xyz
'x, y, z'
'-x, y, -z+1/2'
'x+1/2, y+1/2, z'
'-x+1/2, y+1/2, -z+1/2'
'-x, -y, -z'
'x, -y, z-1/2'
'-x+1/2, -y+1/2, -z'
'x+1/2, -y+1/2, z-1/2'

loop_
_atom_site_label
_atom_site_type_symbol
_atom_site_fract_x
_atom_site_fract_y
_atom_site_fract_z
_atom_site_U_iso_or_equiv
_atom_site_adp_type
_atom_site_occupancy
_atom_site_symmetry_multiplicity
_atom_site_calc_flag
_atom_site_refinement_flags
_atom_site_disorder_assembly
_atom_site_disorder_group
Mn1 Mn 0.15982(4) 0.75956(5) 0.54601(4) 0.0319(4) Uani 1 1 d . . .
Cl1 Cl 0.06923(7) 0.67017(9) 0.53308(7) 0.0413(7) Uani 1 1 d . . .
O1 O 0.15514(18) 0.8525(2) 0.50590(19) 0.0417(18) Uani 1 1 d . . .
N1 N 0.2695(3) 0.7704(4) 0.5462(3) 0.0940(19) Uani 1 1 d D . .
C1 C 0.2429(3) 0.8341(3) 0.6185(3) 0.034(2) Uani 1 1 d . . .
Mn2 Mn 0.13201(4) 0.81639(5) 0.60412(4) 0.0237(3) Uani 1 1 d . . .
Cl2 Cl 0.07294(7) 0.85302(8) 0.54110(7) 0.0359(6) Uani 1 1 d . . .
O2 O 0.1439(2) 0.6749(3) 0.4915(2) 0.057(2) Uani 1 1 d . . .
C2 C 0.2746(3) 0.8637(4) 0.6227(3) 0.039(3) Uani 1 1 d . . .
H2 H 0.2997 0.8558 0.6423 0.047 Uiso 1 1 calc R . .
Mn3 Mn 0.06677(4) 0.76260(5) 0.52163(4) 0.0318(4) Uani 1 1 d . . .
Cl3 Cl 0.02525(6) 0.75262(7) 0.63369(7) 0.0300(6) Uani 1 1 d . . .
O3 O 0.24394(19) 0.7476(2) 0.61805(18) 0.0390(17) Uani 1 1 d . . .
N3 N -0.1263(4) 0.7479(5) 0.4108(4) 0.125(2) Uani 1 1 d D . .
C3 C 0.2712(3) 0.9027(4) 0.6001(4) 0.052(3) Uani 1 1 d . A .
Mn4 Mn 0.13056(4) 0.69863(5) 0.60041(4) 0.0277(4) Uani 1 1 d . . .
Cl4 Cl 0.16999(6) 0.75542(8) 0.66380(7) 0.0307(6) Uani 1 1 d . . .
O4 O 0.17469(16) 0.8179(2) 0.58733(16) 0.0280(15) Uani 1 1 d . . .
C4 C 0.2337(3) 0.9127(3) 0.5707(3) 0.044(3) Uani 1 1 d . . .
H4 H 0.2301 0.9395 0.5539 0.052 Uiso 1 1 calc R . .
Mn5 Mn 0.10294(4) 0.87055(5) 0.66145(4) 0.0309(4) Uani 1 1 d . . .
O5 O 0.10698(17) 0.7653(2) 0.49750(18) 0.0380(17) Uani 1 1 d . . .
N5 N 0.1009(4) 0.5240(5) 0.7231(4) 0.131(3) Uani 1 1 d D . .
C5 C 0.2010(3) 0.8834(3) 0.5659(3) 0.036(3) Uani 1 1 d . . .
Mn6 Mn 0.03882(4) 0.81689(5) 0.58674(4) 0.0260(4) Uani 1 1 d . . .
O6 O 0.16807(17) 0.6935(2) 0.57816(17) 0.0320(16) Uani 1 1 d . . .
C6 C 0.2060(3) 0.8459(3) 0.5920(3) 0.026(2) Uani 1 1 d . . .
Mn7 Mn -0.02316(4) 0.76276(5) 0.51131(4) 0.0371(4) Uani 1 1 d . . .
O7 O -0.0397(2) 0.6723(3) 0.4556(2) 0.052(2) Uani 1 1 d . . .
N7 N 0.1085(4) 0.9938(4) 0.7305(4) 0.100(2) Uani 1 1 d D . .
C7 C 0.1623(3) 0.8920(3) 0.5326(3) 0.040(3) Uani 1 1 d . . .
H7A H 0.1417 0.8937 0.5422 0.048 Uiso 1 1 calc R . .
H7B H 0.1626 0.9227 0.5194 0.048 Uiso 1 1 calc R . .
Mn8 Mn 0.03720(4) 0.69841(5) 0.58078(4) 0.0294(4) Uani 1 1 d . . .
O8 O -0.0345(2) 0.8596(3) 0.4624(2) 0.054(2) Uani 1 1 d . . .
C8 C 0.1182(3) 0.8575(4) 0.4717(3) 0.042(3) Uani 1 1 d . . .
H8A H 0.1188 0.8865 0.4567 0.050 Uiso 1 1 calc R . .
H8B H 0.0967 0.8612 0.4800 0.050 Uiso 1 1 calc R . .
Mn9 Mn 0.09863(4) 0.63750(5) 0.65220(5) 0.0371(4) Uani 1 1 d . . .
O9 O -0.07439(19) 0.7633(2) 0.55213(18) 0.0408(17) Uani 1 1 d . . .
C9 C 0.1117(3) 0.8139(4) 0.4470(3) 0.039(3) Uani 1 1 d . . .
Mn10 Mn 0.10109(4) 0.75356(4) 0.66401(4) 0.0240(3) Uani 1 1 d . . .
O10 O -0.01744(16) 0.6967(2) 0.54185(18) 0.0356(17) Uani 1 1 d . . .
C10 C 0.1112(3) 0.8166(4) 0.4095(3) 0.049(3) Uani 1 1 d . . .
H10 H 0.1141 0.8471 0.3997 0.059 Uiso 1 1 calc R . .
O11 O 0.00945(18) 0.7637(2) 0.4779(2) 0.0428(18) Uani 1 1 d . . .
C11 C 0.1067(3) 0.7766(5) 0.3870(3) 0.053(3) Uani 1 1 d . B .
O12 O -0.01359(17) 0.8264(2) 0.54567(17) 0.0338(16) Uani 1 1 d . . .
C12 C 0.1055(3) 0.7332(4) 0.4024(3) 0.052(3) Uani 1 1 d . . .
H12 H 0.1041 0.7050 0.3877 0.062 Uiso 1 1 calc R . .
O13 O 0.0345(2) 0.6279(3) 0.6834(2) 0.058(2) Uani 1 1 d . . .
C13 C 0.1061(3) 0.7286(4) 0.4399(4) 0.052(3) Uani 1 1 d . . .
O14 O 0.18058(19) 0.6366(2) 0.72141(19) 0.0425(18) Uani 1 1 d . . .
C14 C 0.1071(3) 0.7695(4) 0.4610(3) 0.041(3) Uani 1 1 d . . .
O15 O 0.0911(2) 0.5579(3) 0.5949(2) 0.058(2) Uani 1 1 d . . .
C15 C 0.1071(3) 0.6812(4) 0.4582(3) 0.059(4) Uani 1 1 d . . .
H15A H 0.0856 0.6793 0.4666 0.071 Uiso 1 1 calc R . .
H15B H 0.1033 0.6553 0.4389 0.071 Uiso 1 1 calc R . .
O16 O 0.04101(17) 0.6361(2) 0.60563(19) 0.0387(17) Uani 1 1 d . . .
C16 C 0.1481(3) 0.6315(4) 0.5126(3) 0.053(3) Uani 1 1 d . . .
H16A H 0.1458 0.6038 0.4952 0.063 Uiso 1 1 calc R . .
H16B H 0.1268 0.6290 0.5213 0.063 Uiso 1 1 calc R . .
O17 O 0.10532(17) 0.6898(2) 0.69420(18) 0.0340(16) Uani 1 1 d . . .
C17 C 0.1857(3) 0.6293(3) 0.5467(3) 0.042(3) Uani 1 1 d . . .
O18 O 0.14351(17) 0.6399(2) 0.63159(17) 0.0343(16) Uani 1 1 d . . .
C18 C 0.2149(4) 0.5984(4) 0.5479(4) 0.066(4) Uani 1 1 d . C .
H18 H 0.2089 0.5772 0.5264 0.080 Uiso 1 1 calc R . .
O19 O 0.08292(19) 0.9593(2) 0.6094(2) 0.0479(19) Uani 1 1 d . . .
C19 C 0.2522(3) 0.5959(4) 0.5779(4) 0.064(4) Uani 1 1 d D . .
O20 O 0.1822(2) 0.8730(2) 0.7187(2) 0.0461(19) Uani 1 1 d . . .
C20 C 0.2613(3) 0.6311(4) 0.6076(3) 0.049(3) Uani 1 1 d . C .
H20 H 0.2870 0.6326 0.6278 0.059 Uiso 1 1 calc R . .
O21 O 0.0394(2) 0.8635(2) 0.7067(2) 0.053(2) Uani 1 1 d . . .
C21 C 0.2331(3) 0.6638(3) 0.6076(3) 0.035(3) Uani 1 1 d . . .
O22 O 0.04133(17) 0.8707(2) 0.62110(17) 0.0293(15) Uani 1 1 d . . .
C22 C 0.1954(3) 0.6611(3) 0.5785(3) 0.034(2) Uani 1 1 d . C .
O23 O 0.14081(17) 0.8773(2) 0.63265(18) 0.0335(16) Uani 1 1 d . . .
C23 C 0.2443(3) 0.7035(3) 0.6373(3) 0.039(3) Uani 1 1 d . C .
H23A H 0.2256 0.7050 0.6494 0.047 Uiso 1 1 calc R . .
H23B H 0.2707 0.6975 0.6583 0.047 Uiso 1 1 calc R . .
O24 O 0.11045(18) 0.8132(2) 0.70016(18) 0.0363(17) Uani 1 1 d . . .
C24 C 0.2502(3) 0.7883(4) 0.6439(3) 0.042(3) Uani 1 1 d . . .
H24A H 0.2773 0.7880 0.6646 0.051 Uiso 1 1 calc R . .
H24B H 0.2320 0.7870 0.6565 0.051 Uiso 1 1 calc R . .
O25 O 0.11895(15) 0.75860(19) 0.57398(16) 0.0233(14) Uani 1 1 d . . .
C25 C 0.3040(3) 0.9356(4) 0.6058(4) 0.094(4) Uani 1 1 d D . .
O26 O 0.09059(15) 0.70356(18) 0.61767(16) 0.0255(15) Uani 1 1 d . . .
C26 C 0.3212(6) 0.9532(8) 0.6479(5) 0.094(4) Uani 0.60 1 d PD A 1
H26A H 0.3284 0.9256 0.6657 0.141 Uiso 0.60 1 calc PR A 1
H26B H 0.3018 0.9728 0.6523 0.141 Uiso 0.60 1 calc PR A 1
H26C H 0.3444 0.9727 0.6530 0.141 Uiso 0.60 1 calc PR A 1
O27 O 0.03644(16) 0.76018(19) 0.55804(16) 0.0254(14) Uani 1 1 d . . .
C27 C 0.2982(8) 0.9802(9) 0.6269(9) 0.094(4) Uani 0.40 1 d PD A 2
H27A H 0.2979 0.9706 0.6517 0.141 Uiso 0.40 1 calc PR A 2
H27B H 0.2734 0.9957 0.6103 0.141 Uiso 0.40 1 calc PR A 2
H27C H 0.3196 1.0030 0.6319 0.141 Uiso 0.40 1 calc PR A 2
O28 O 0.09179(16) 0.80909(18) 0.62193(17) 0.0261(15) Uani 1 1 d . . .
C28 C 0.2935(6) 0.9790(6) 0.5783(6) 0.094(4) Uani 0.60 1 d PD A 1
H28A H 0.3169 0.9984 0.5840 0.141 Uiso 0.60 1 calc PR A 1
H28B H 0.2738 0.9985 0.5821 0.141 Uiso 0.60 1 calc PR A 1
H28C H 0.2831 0.9678 0.5511 0.141 Uiso 0.60 1 calc PR A 1
O29 O 0.2039(3) 0.7547(3) 0.5282(3) 0.0940(19) Uani 1 1 d D . .
C29 C 0.3057(9) 0.9525(11) 0.5681(6) 0.094(4) Uani 0.40 1 d PD A 2
H29A H 0.3287 0.9728 0.5744 0.141 Uiso 0.40 1 calc PR A 2
H29B H 0.2821 0.9710 0.5526 0.141 Uiso 0.40 1 calc PR A 2
H29C H 0.3073 0.9245 0.5530 0.141 Uiso 0.40 1 calc PR A 2
O30 O 0.1039(3) 0.5724(4) 0.6777(3) 0.131(3) Uani 1 1 d D . .
C30 C 0.3349(5) 0.9065(6) 0.5990(7) 0.094(4) Uani 0.60 1 d PD A 1
H30A H 0.3420 0.8780 0.6159 0.141 Uiso 1 1 calc R A 1
H30B H 0.3582 0.9264 0.6051 0.141 Uiso 0.60 1 calc PR A 1
H30C H 0.3245 0.8963 0.5716 0.141 Uiso 0.60 1 calc PR A 1
O31 O -0.0796(3) 0.7631(4) 0.4703(3) 0.125(2) Uani 1 1 d D . .
C31 C 0.3434(6) 0.9138(9) 0.6318(8) 0.094(4) Uani 0.40 1 d PD A 2
H31A H 0.3435 0.9044 0.6570 0.141 Uiso 1 1 calc R A 2
H31B H 0.3640 0.9375 0.6363 0.141 Uiso 0.40 1 calc PR A 2
H31C H 0.3480 0.8854 0.6190 0.141 Uiso 1 1 calc R A 2
O32 O 0.1055(3) 0.9268(3) 0.6962(3) 0.100(2) Uani 1 1 d D . .
C32 C 0.1035(4) 0.7794(5) 0.3438(4) 0.088(3) Uani 1 1 d D . .
C33 C 0.1434(7) 0.7614(13) 0.3467(9) 0.088(3) Uani 0.40 1 d PD B 1
H33A H 0.1636 0.7851 0.3607 0.132 Uiso 0.40 1 calc PR B 1
H33B H 0.1419 0.7568 0.3203 0.132 Uiso 0.40 1 calc PR B 1
H33C H 0.1499 0.7307 0.3608 0.132 Uiso 0.40 1 calc PR B 1
C34 C 0.1193(7) 0.8272(7) 0.3359(6) 0.088(3) Uani 0.60 1 d PD B 2
H34A H 0.1062 0.8540 0.3422 0.132 Uiso 0.60 1 calc PR B 2
H34B H 0.1144 0.8289 0.3082 0.132 Uiso 0.60 1 calc PR B 2
H34C H 0.1474 0.8291 0.3522 0.132 Uiso 0.60 1 calc PR B 2
C35 C 0.0825(11) 0.8240(10) 0.3218(8) 0.088(3) Uani 0.40 1 d PD B 1
H35A H 0.0972 0.8527 0.3351 0.132 Uiso 0.40 1 calc PR B 1
H35B H 0.0563 0.8252 0.3211 0.132 Uiso 0.40 1 calc PR B 1
H35C H 0.0805 0.8229 0.2950 0.132 Uiso 0.40 1 calc PR B 1
C36 C 0.0596(5) 0.7755(9) 0.3169(5) 0.088(3) Uani 0.60 1 d PD B 2
H36A H 0.0456 0.8016 0.3229 0.132 Uiso 0.60 1 calc PR B 2
H36B H 0.0498 0.7445 0.3212 0.132 Uiso 0.60 1 calc PR B 2
H36C H 0.0556 0.7779 0.2895 0.132 Uiso 0.60 1 calc PR B 2
C37 C 0.0792(11) 0.7377(10) 0.3206(8) 0.088(3) Uani 0.40 1 d PD B 1
H37A H 0.0898 0.7076 0.3347 0.132 Uiso 0.40 1 calc PR B 1
H37B H 0.0799 0.7365 0.2949 0.132 Uiso 0.40 1 calc PR B 1
H37C H 0.0522 0.7418 0.3172 0.132 Uiso 0.40 1 calc PR B 1
C38 C 0.1256(7) 0.7417(8) 0.3332(6) 0.088(3) Uani 0.60 1 d PD B 2
H38A H 0.1167 0.7098 0.3369 0.132 Uiso 0.60 1 calc PR B 2
H38B H 0.1535 0.7450 0.3499 0.132 Uiso 0.60 1 calc PR B 2
H38C H 0.1210 0.7457 0.3057 0.132 Uiso 0.60 1 calc PR B 2
C39 C 0.2867(5) 0.5603(7) 0.5864(6) 0.072(3) Uani 0.50 1 d PD C 1
C40 C 0.3118(6) 0.5446(8) 0.6288(6) 0.072(3) Uani 0.50 1 d PD C 1
H40A H 0.2959 0.5256 0.6385 0.108 Uiso 0.50 1 calc PR C 1
H40B H 0.3218 0.5731 0.6453 0.108 Uiso 0.50 1 calc PR C 1
H40C H 0.3337 0.5250 0.6296 0.108 Uiso 0.50 1 calc PR C 1
C41 C 0.3130(7) 0.5856(7) 0.5708(7) 0.072(3) Uani 0.50 1 d PD C 1
H41A H 0.2975 0.5958 0.5437 0.108 Uiso 0.50 1 calc PR C 1
H41B H 0.3334 0.5634 0.5715 0.108 Uiso 0.50 1 calc PR C 1
H41C H 0.3251 0.6138 0.5870 0.108 Uiso 0.50 1 calc PR C 1
C42 C 0.2698(12) 0.5149(12) 0.5625(9) 0.072(3) Uani 0.50 1 d PD C 1
H42A H 0.2456 0.5060 0.5644 0.108 Uiso 0.50 1 calc PR C 1
H42B H 0.2887 0.4886 0.5726 0.108 Uiso 0.50 1 calc PR C 1
H42C H 0.2643 0.5208 0.5350 0.108 Uiso 0.50 1 calc PR C 1
C43 C 0.2804(5) 0.5656(7) 0.5673(6) 0.072(3) Uani 0.50 1 d PD C 2
C44 C 0.3204(6) 0.5654(8) 0.6036(6) 0.072(3) Uani 0.50 1 d PD C 2
H44A H 0.3169 0.5531 0.6264 0.108 Uiso 0.50 1 calc PR C 2
H44B H 0.3307 0.5982 0.6090 0.108 Uiso 0.50 1 calc PR C 2
H44C H 0.3386 0.5447 0.5985 0.108 Uiso 0.50 1 calc PR C 2
C45 C 0.2882(7) 0.5830(7) 0.5327(6) 0.072(3) Uani 0.50 1 d PD C 2
H45A H 0.2635 0.5853 0.5093 0.108 Uiso 0.50 1 calc PR C 2
H45B H 0.3055 0.5602 0.5280 0.108 Uiso 0.50 1 calc PR C 2
H45C H 0.3007 0.6147 0.5387 0.108 Uiso 0.50 1 calc PR C 2
C46 C 0.2651(12) 0.5144(12) 0.5598(9) 0.072(3) Uani 0.50 1 d PD C 2
H46A H 0.2592 0.5037 0.5815 0.108 Uiso 0.50 1 calc PR C 2
H46B H 0.2849 0.4933 0.5578 0.108 Uiso 0.50 1 calc PR C 2
H46C H 0.2414 0.5133 0.5353 0.108 Uiso 0.50 1 calc PR C 2
C47 C -0.0770(3) 0.6780(3) 0.5458(3) 0.033(2) Uani 1 1 d . . .
C48 C -0.1104(3) 0.6507(3) 0.5331(3) 0.036(2) Uani 1 1 d . . .
H48 H -0.1291 0.6574 0.5432 0.043 Uiso 1 1 calc R . .
C49 C -0.1179(3) 0.6128(3) 0.5056(3) 0.039(3) Uani 1 1 d . . .
C50 C -0.0914(3) 0.6071(4) 0.4906(3) 0.038(3) Uani 1 1 d . . .
H50 H -0.0961 0.5830 0.4713 0.046 Uiso 1 1 calc R . .
C51 C -0.0585(3) 0.6337(4) 0.5016(3) 0.038(3) Uani 1 1 d . . .
C52 C -0.0491(3) 0.6691(4) 0.5315(3) 0.038(3) Uani 1 1 d . . .
C53 C -0.0316(3) 0.6309(4) 0.4805(3) 0.045(3) Uani 1 1 d . . .
H53A H -0.0039 0.6310 0.4997 0.053 Uiso 1 1 calc R . .
H53B H -0.0367 0.6011 0.4648 0.053 Uiso 1 1 calc R . .
C54 C -0.0133(3) 0.6764(4) 0.4370(3) 0.052(3) Uani 1 1 d . . .
H54A H -0.0177 0.6497 0.4182 0.063 Uiso 1 1 calc R . .
H54B H 0.0141 0.6746 0.4570 0.063 Uiso 1 1 calc R . .
C55 C -0.0207(3) 0.7241(5) 0.4160(3) 0.055(3) Uani 1 1 d . . .
C56 C -0.0390(4) 0.7270(5) 0.3754(3) 0.073(4) Uani 1 1 d . . .
H56 H -0.0464 0.6983 0.3603 0.088 Uiso 1 1 calc R . .
C57 C -0.0466(4) 0.7722(5) 0.3563(4) 0.082(5) Uani 1 1 d . D .
C58 C -0.0360(4) 0.8118(6) 0.3781(4) 0.085(5) Uani 1 1 d . . .
H58 H -0.0421 0.8420 0.3651 0.102 Uiso 1 1 calc R . .
C59 C -0.0166(3) 0.8118(5) 0.4191(3) 0.055(3) Uani 1 1 d . . .
C60 C -0.0085(3) 0.7655(5) 0.4383(3) 0.053(3) Uani 1 1 d . . .
C61 C -0.0074(3) 0.8565(4) 0.4437(3) 0.058(3) Uani 1 1 d . . .
H61A H 0.0198 0.8553 0.4640 0.070 Uiso 1 1 calc R . .
H61B H -0.0103 0.8852 0.4272 0.070 Uiso 1 1 calc R . .
C62 C -0.0253(3) 0.8992(4) 0.4894(3) 0.050(3) Uani 1 1 d . . .
H62A H -0.0305 0.9302 0.4753 0.060 Uiso 1 1 calc R . .
H62B H 0.0024 0.8981 0.5084 0.060 Uiso 1 1 calc R . .
C63 C -0.0512(3) 0.8930(4) 0.5098(3) 0.049(3) Uani 1 1 d . . .
C64 C -0.0841(3) 0.9222(4) 0.5008(3) 0.052(3) Uani 1 1 d . . .
H64 H -0.0881 0.9483 0.4832 0.063 Uiso 1 1 calc R . .
C65 C -0.1105(3) 0.9153(4) 0.5161(3) 0.053(3) Uani 1 1 d . . .
C66 C -0.1039(3) 0.8780(3) 0.5420(3) 0.044(3) Uani 1 1 d . . .
H66 H -0.1218 0.8723 0.5533 0.053 Uiso 1 1 calc R . .
C67 C -0.0721(3) 0.8491(3) 0.5518(3) 0.036(3) Uani 1 1 d . . .
C68 C -0.0444(3) 0.8568(3) 0.5371(3) 0.031(2) Uani 1 1 d . . .
C69 C -0.0673(3) 0.8047(3) 0.5772(3) 0.038(3) Uani 1 1 d . . .
H69A H -0.0406 0.8034 0.5985 0.045 Uiso 1 1 calc R . .
H69B H -0.0862 0.8056 0.5891 0.045 Uiso 1 1 calc R . .
C70 C -0.0714(3) 0.7196(3) 0.5730(3) 0.032(2) Uani 1 1 d . . .
H70A H -0.0915 0.7188 0.5833 0.039 Uiso 1 1 calc R . .
H70B H -0.0454 0.7175 0.5954 0.039 Uiso 1 1 calc R . .
C71 C -0.1567(4) 0.5834(5) 0.4919(4) 0.075(4) Uani 1 1 d U . .
C72 C -0.1702(4) 0.5750(6) 0.5241(4) 0.112(5) Uani 1 1 d U . .
H72A H -0.1970 0.5630 0.5125 0.168 Uiso 1 1 calc R . .
H72B H -0.1690 0.6053 0.5378 0.168 Uiso 1 1 calc R . .
H72C H -0.1532 0.5512 0.5426 0.168 Uiso 1 1 calc R . .
C73 C -0.1570(4) 0.5401(5) 0.4705(4) 0.095(5) Uani 1 1 d U . .
H73A H -0.1810 0.5220 0.4649 0.142 Uiso 1 1 calc R . .
H73B H -0.1344 0.5202 0.4862 0.142 Uiso 1 1 calc R . .
H73C H -0.1558 0.5487 0.4458 0.142 Uiso 1 1 calc R . .
C74 C -0.1905(4) 0.6143(6) 0.4598(5) 0.138(7) Uani 1 1 d U . .
H74A H -0.1879 0.6130 0.4350 0.207 Uiso 1 1 calc R . .
H74B H -0.1886 0.6477 0.4686 0.207 Uiso 1 1 calc R . .
H74C H -0.2159 0.6011 0.4559 0.207 Uiso 1 1 calc R . .
C78 C -0.0682(5) 0.7764(5) 0.3110(4) 0.124(5) Uani 1 1 d D . .
C79 C -0.0456(8) 0.7347(8) 0.2996(8) 0.124(5) Uani 0.50 1 d PD D 1
H79A H -0.0505 0.7037 0.3092 0.187 Uiso 0.50 1 calc PR D 1
H79B H -0.0175 0.7414 0.3116 0.187 Uiso 0.50 1 calc PR D 1
H79C H -0.0550 0.7334 0.2711 0.187 Uiso 0.50 1 calc PR D 1
C82 C -0.0854(10) 0.7322(7) 0.2893(8) 0.124(5) Uani 0.50 1 d PD D 2
H82A H -0.1018 0.7170 0.3006 0.187 Uiso 0.50 1 calc PR D 2
H82B H -0.0646 0.7100 0.2912 0.187 Uiso 0.50 1 calc PR D 2
H82C H -0.1014 0.7400 0.2618 0.187 Uiso 0.50 1 calc PR D 2
C84 C -0.1038(7) 0.8134(10) 0.3010(8) 0.124(5) Uani 0.50 1 d PD D 2
H84A H -0.0941 0.8436 0.3152 0.187 Uiso 0.50 1 calc PR D 2
H84B H -0.1232 0.7994 0.3089 0.187 Uiso 0.50 1 calc PR D 2
H84C H -0.1160 0.8198 0.2728 0.187 Uiso 0.50 1 calc PR D 2
C83 C -0.0414(8) 0.8028(10) 0.2968(9) 0.124(5) Uani 0.50 1 d PD D 2
H83A H -0.0318 0.8322 0.3122 0.187 Uiso 0.50 1 calc PR D 2
H83B H -0.0559 0.8111 0.2691 0.187 Uiso 0.50 1 calc PR D 2
H83C H -0.0193 0.7821 0.3000 0.187 Uiso 0.50 1 calc PR D 2
C85 C -0.1460(4) 0.9495(5) 0.5057(5) 0.090(4) Uani 1 1 d U . .
C86 C -0.1595(3) 0.9708(5) 0.4665(3) 0.079(4) Uani 1 1 d U . .
H86A H -0.1375 0.9862 0.4638 0.119 Uiso 1 1 calc R . .
H86B H -0.1796 0.9948 0.4630 0.119 Uiso 1 1 calc R . .
H86C H -0.1703 0.9455 0.4467 0.119 Uiso 1 1 calc R . .
C87 C -0.1301(5) 0.9942(6) 0.5342(5) 0.173(8) Uani 1 1 d U . .
H87A H -0.1084 1.0090 0.5306 0.259 Uiso 1 1 calc R . .
H87B H -0.1211 0.9834 0.5614 0.259 Uiso 1 1 calc R . .
H87C H -0.1511 1.0178 0.5283 0.259 Uiso 1 1 calc R . .
C88 C -0.1802(4) 0.9241(6) 0.5098(5) 0.136(6) Uani 1 1 d U . .
H88A H -0.1998 0.9479 0.5083 0.203 Uiso 1 1 calc R . .
H88B H -0.1706 0.9076 0.5352 0.203 Uiso 1 1 calc R . .
H88C H -0.1918 0.9006 0.4887 0.203 Uiso 1 1 calc R . .
C89 C 0.0246(3) 0.5561(4) 0.5790(4) 0.058(3) Uani 1 1 d . . .
C90 C 0.0030(3) 0.5158(4) 0.5747(4) 0.073(4) Uani 1 1 d . . .
H90 H 0.0050 0.4903 0.5589 0.087 Uiso 1 1 calc R . .
C91 C -0.0224(4) 0.5110(4) 0.5933(5) 0.079(5) Uani 1 1 d . . .
C92 C -0.0243(3) 0.5500(4) 0.6173(4) 0.079(4) Uani 1 1 d . . .
H92 H -0.0402 0.5472 0.6310 0.095 Uiso 1 1 calc R . .
C93 C -0.0031(3) 0.5914(3) 0.6206(3) 0.049(3) Uani 1 1 d . . .
C94 C 0.0189(3) 0.5961(4) 0.6008(3) 0.049(3) Uani 1 1 d . . .
C95 C -0.0033(3) 0.6309(4) 0.6490(3) 0.058(4) Uani 1 1 d . . .
H95A H -0.0066 0.6629 0.6365 0.069 Uiso 1 1 calc R . .
H95B H -0.0250 0.6256 0.6567 0.069 Uiso 1 1 calc R . .
C96 C 0.0401(3) 0.6667(4) 0.7106(3) 0.049(3) Uani 1 1 d . . .
H96A H 0.0217 0.6634 0.7228 0.058 Uiso 1 1 calc R . .
H96B H 0.0350 0.6978 0.6965 0.058 Uiso 1 1 calc R . .
C97 C 0.0814(3) 0.6658(3) 0.7418(3) 0.038(3) Uani 1 1 d . . .
C98 C 0.0898(3) 0.6509(4) 0.7786(3) 0.053(3) Uani 1 1 d . . .
H98 H 0.0686 0.6425 0.7846 0.063 Uiso 1 1 calc R . .
C99 C 0.1275(4) 0.6469(4) 0.8085(3) 0.052(3) Uani 1 1 d . E .
C100 C 0.1576(3) 0.6552(3) 0.7979(3) 0.044(3) Uani 1 1 d . . .
H100 H 0.1837 0.6511 0.8168 0.053 Uiso 1 1 calc R . .
C101 C 0.1501(3) 0.6698(3) 0.7590(3) 0.037(3) Uani 1 1 d . . .
C102 C 0.1122(3) 0.6770(3) 0.7317(3) 0.039(3) Uani 1 1 d . . .
C103 C 0.1837(3) 0.6756(4) 0.7476(3) 0.046(3) Uani 1 1 d . . .
H10A H 0.1819 0.7069 0.7345 0.055 Uiso 1 1 calc R . .
H10B H 0.2089 0.6741 0.7711 0.055 Uiso 1 1 calc R . .
C104 C 0.2097(3) 0.6405(4) 0.7058(3) 0.042(3) Uani 1 1 d . . .
H10C H 0.2363 0.6376 0.7270 0.050 Uiso 1 1 calc R . .
H10D H 0.2075 0.6719 0.6926 0.050 Uiso 1 1 calc R . .
C105 C 0.2018(3) 0.6000(3) 0.6768(3) 0.040(3) Uani 1 1 d . . .
C106 C 0.2249(3) 0.5595(4) 0.6866(3) 0.051(3) Uani 1 1 d . F .
H106 H 0.2477 0.5592 0.7106 0.061 Uiso 1 1 calc R . .
C107 C 0.2166(3) 0.5196(4) 0.6632(3) 0.057(3) Uani 1 1 d D . .
C108 C 0.1831(4) 0.5223(4) 0.6288(4) 0.064(4) Uani 1 1 d . F .
H108 H 0.1760 0.4950 0.6120 0.077 Uiso 1 1 calc R . .
C109 C 0.1599(3) 0.5617(4) 0.6176(3) 0.046(3) Uani 1 1 d . . .
C110 C 0.1681(3) 0.6021(4) 0.6409(3) 0.038(3) Uani 1 1 d . F .
C111 C 0.1220(4) 0.5609(4) 0.5824(3) 0.073(4) Uani 1 1 d . F .
H11A H 0.1191 0.5905 0.5668 0.088 Uiso 1 1 calc R . .
H11B H 0.1209 0.5328 0.5658 0.088 Uiso 1 1 calc R . .
C112 C 0.0531(3) 0.5576(4) 0.5628(4) 0.061(4) Uani 1 1 d . . .
H11C H 0.0501 0.5290 0.5461 0.074 Uiso 1 1 calc R . .
H11D H 0.0493 0.5868 0.5466 0.074 Uiso 1 1 calc R . .
C113 C -0.0465(5) 0.4644(5) 0.5876(6) 0.123(5) Uani 1 1 d DU . .
C114 C -0.0214(5) 0.4273(5) 0.6171(5) 0.146(7) Uani 1 1 d DU . .
H11E H -0.0156 0.4384 0.6437 0.219 Uiso 1 1 calc R . .
H11F H 0.0031 0.4229 0.6144 0.219 Uiso 1 1 calc R . .
H11G H -0.0354 0.3966 0.6123 0.219 Uiso 1 1 calc R . .
C115 C -0.0545(5) 0.4385(6) 0.5495(5) 0.160(7) Uani 1 1 d DU . .
H11H H -0.0629 0.4055 0.5510 0.240 Uiso 1 1 calc R . .
H11I H -0.0307 0.4378 0.5452 0.240 Uiso 1 1 calc R . .
H11J H -0.0751 0.4554 0.5278 0.240 Uiso 1 1 calc R . .
C116 C -0.0849(5) 0.4692(6) 0.5876(6) 0.157(7) Uani 1 1 d DU . .
H11K H -0.0990 0.4957 0.5703 0.236 Uiso 1 1 calc R . .
H11L H -0.0819 0.4758 0.6142 0.236 Uiso 1 1 calc R . .
H11M H -0.0995 0.4392 0.5781 0.236 Uiso 1 1 calc R . .
C117 C 0.1346(4) 0.6325(5) 0.8491(4) 0.073(3) Uani 1 1 d . . .
C118 C 0.1126(6) 0.5831(7) 0.8471(6) 0.073(3) Uani 0.60 1 d P E 1
H7 H 0.1245 0.5575 0.8380 0.110 Uiso 0.60 1 calc PR E 1
H8 H 0.0850 0.5863 0.8289 0.110 Uiso 0.60 1 calc PR E 1
H9 H 0.1146 0.5750 0.8732 0.110 Uiso 0.60 1 calc PR E 1
C119 C 0.1052(9) 0.6284(13) 0.8599(9) 0.073(3) Uani 0.40 1 d P E 2
H11 H 0.0852 0.6524 0.8460 0.110 Uiso 0.40 1 calc PR E 2
H13 H 0.1151 0.6336 0.8882 0.110 Uiso 0.40 1 calc PR E 2
H14 H 0.0940 0.5961 0.8534 0.110 Uiso 0.40 1 calc PR E 2
C120 C 0.1154(7) 0.6693(8) 0.8643(6) 0.073(3) Uani 0.60 1 d P E 1
H12A H 0.1195 0.6608 0.8910 0.110 Uiso 0.60 1 calc PR E 1
H12B H 0.0874 0.6702 0.8474 0.110 Uiso 0.60 1 calc PR E 1
H12C H 0.1268 0.7010 0.8644 0.110 Uiso 0.60 1 calc PR E 1
C121 C 0.1563(10) 0.6807(11) 0.8780(8) 0.073(3) Uani 0.40 1 d P E 2
H12D H 0.1791 0.6903 0.8738 0.110 Uiso 0.40 1 calc PR E 2
H12E H 0.1644 0.6720 0.9055 0.110 Uiso 0.40 1 calc PR E 2
H12F H 0.1377 0.7075 0.8712 0.110 Uiso 0.40 1 calc PR E 2
C122 C 0.1766(6) 0.6259(8) 0.8750(6) 0.073(3) Uani 0.60 1 d P E 1
H12G H 0.1879 0.6028 0.8631 0.110 Uiso 0.60 1 calc PR E 1
H12H H 0.1795 0.6138 0.9005 0.110 Uiso 0.60 1 calc PR E 1
H12I H 0.1901 0.6568 0.8785 0.110 Uiso 0.60 1 calc PR E 1
C123 C 0.1667(10) 0.5977(11) 0.8671(9) 0.073(3) Uani 0.40 1 d P E 2
H12J H 0.1872 0.6044 0.8584 0.110 Uiso 0.40 1 calc PR E 2
H12K H 0.1567 0.5650 0.8592 0.110 Uiso 0.40 1 calc PR E 2
H12L H 0.1774 0.6004 0.8957 0.110 Uiso 0.40 1 calc PR E 2
C124 C 0.2447(6) 0.4772(7) 0.6741(6) 0.085(4) Uani 0.60 1 d PD F 2
C125 C 0.2531(7) 0.4618(8) 0.7149(6) 0.085(4) Uani 0.60 1 d PD F 2
H12M H 0.2722 0.4355 0.7228 0.127 Uiso 0.60 1 calc PR F 2
H12N H 0.2289 0.4507 0.7159 0.127 Uiso 0.60 1 calc PR F 2
H12O H 0.2636 0.4890 0.7328 0.127 Uiso 0.60 1 calc PR F 2
C126 C 0.2850(6) 0.4910(7) 0.6766(7) 0.085(4) Uani 0.60 1 d PD F 2
H12P H 0.3021 0.4628 0.6840 0.127 Uiso 0.60 1 calc PR F 2
H12Q H 0.2964 0.5163 0.6962 0.127 Uiso 0.60 1 calc PR F 2
H12R H 0.2822 0.5029 0.6510 0.127 Uiso 0.60 1 calc PR F 2
C127 C 0.2277(9) 0.4348(13) 0.6451(11) 0.085(4) Uani 0.60 1 d PD F 2
H12S H 0.2467 0.4085 0.6522 0.127 Uiso 0.60 1 calc PR F 2
H12T H 0.2219 0.4457 0.6185 0.127 Uiso 0.60 1 calc PR F 2
H12U H 0.2037 0.4233 0.6462 0.127 Uiso 0.60 1 calc PR F 2
C128 C 0.2371(8) 0.4712(9) 0.6798(9) 0.085(4) Uani 0.40 1 d PD F 1
C129 C 0.2152(9) 0.4391(11) 0.6971(9) 0.085(4) Uani 0.40 1 d PD F 1
H12V H 0.2135 0.4555 0.7194 0.127 Uiso 0.40 1 calc PR F 1
H12W H 0.2292 0.4087 0.7058 0.127 Uiso 0.40 1 calc PR F 1
H12$ H 0.1888 0.4328 0.6770 0.127 Uiso 0.40 1 calc PR F 1
C130 C 0.2781(9) 0.4740(12) 0.7138(9) 0.085(4) Uani 0.40 1 d PD F 1
H13A H 0.2768 0.4917 0.7357 0.127 Uiso 0.40 1 calc PR F 1
H13B H 0.2957 0.4906 0.7049 0.127 Uiso 0.40 1 calc PR F 1
H13C H 0.2878 0.4414 0.7223 0.127 Uiso 0.40 1 calc PR F 1
C131 C 0.2379(13) 0.438(2) 0.6473(16) 0.085(4) Uani 0.40 1 d PD F 1
H13D H 0.2112 0.4330 0.6275 0.127 Uiso 0.40 1 calc PR F 1
H13E H 0.2498 0.4074 0.6586 0.127 Uiso 0.40 1 calc PR F 1
H13F H 0.2533 0.4537 0.6350 0.127 Uiso 0.40 1 calc PR F 1
C132 C 0.0003(3) 0.9047(3) 0.6489(3) 0.039(3) Uani 1 1 d . . .
C133 C -0.0179(3) 0.9451(3) 0.6551(3) 0.042(3) Uani 1 1 d . . .
H133 H -0.0312 0.9425 0.6714 0.050 Uiso 1 1 calc R . .
C134 C -0.0171(3) 0.9897(4) 0.6378(3) 0.046(3) Uani 1 1 d . . .
C135 C 0.0001(3) 0.9911(3) 0.6125(3) 0.040(3) Uani 1 1 d . . .
H135 H -0.0008 1.0201 0.5988 0.048 Uiso 1 1 calc R . .
C136 C 0.0188(3) 0.9519(3) 0.6063(3) 0.036(3) Uani 1 1 d . . .
C137 C 0.0197(3) 0.9076(3) 0.6244(3) 0.036(3) Uani 1 1 d . . .
C138 C 0.0427(3) 0.9562(3) 0.5817(3) 0.044(3) Uani 1 1 d . . .
H1 H 0.0385 0.9277 0.5647 0.053 Uiso 1 1 calc R . .
H3 H 0.0350 0.9854 0.5651 0.053 Uiso 1 1 calc R . .
C139 C 0.1080(3) 0.9621(3) 0.5898(3) 0.037(3) Uani 1 1 d . . .
H5 H 0.1033 0.9923 0.5746 0.044 Uiso 1 1 calc R . .
H6 H 0.1032 0.9346 0.5716 0.044 Uiso 1 1 calc R . .
C140 C 0.1490(3) 0.9607(4) 0.6206(3) 0.043(3) Uani 1 1 d . . .
C141 C 0.1727(3) 1.0017(3) 0.6331(3) 0.043(3) Uani 1 1 d . . .
H141 H 0.1629 1.0307 0.6191 0.052 Uiso 1 1 calc R . .
C142 C 0.2088(3) 1.0032(4) 0.6640(3) 0.042(3) Uani 1 1 d . . .
C143 C 0.2216(3) 0.9604(3) 0.6848(3) 0.040(3) Uani 1 1 d . . .
H143 H 0.2465 0.9596 0.7063 0.048 Uiso 1 1 calc R . .
C144 C 0.1988(3) 0.9186(3) 0.6750(3) 0.032(2) Uani 1 1 d . . .
C145 C 0.1641(3) 0.9170(3) 0.6424(3) 0.034(2) Uani 1 1 d . . .
C146 C 0.2097(3) 0.8748(3) 0.7013(3) 0.039(3) Uani 1 1 d . . .
H14A H 0.2079 0.8453 0.6859 0.047 Uiso 1 1 calc R . .
H14B H 0.2367 0.8778 0.7218 0.047 Uiso 1 1 calc R . .
C147 C 0.1914(3) 0.8333(4) 0.7458(3) 0.044(3) Uani 1 1 d . . .
H14C H 0.2179 0.8375 0.7670 0.053 Uiso 1 1 calc R . .
H14D H 0.1907 0.8027 0.7321 0.053 Uiso 1 1 calc R . .
C148 C 0.1611(3) 0.8323(3) 0.7631(3) 0.042(3) Uani 1 1 d . . .
C149 C 0.1714(4) 0.8434(4) 0.8022(3) 0.055(3) Uani 1 1 d . G .
H149 H 0.1978 0.8513 0.8181 0.066 Uiso 1 1 calc R . .
C150 C 0.1455(4) 0.8435(4) 0.8193(3) 0.063(4) Uani 1 1 d . . .
C151 C 0.1070(4) 0.8339(4) 0.7942(3) 0.059(3) Uani 1 1 d . G .
H151 H 0.0883 0.8338 0.8048 0.071 Uiso 1 1 calc R . .
C152 C 0.0943(3) 0.8243(4) 0.7550(3) 0.046(3) Uani 1 1 d . . .
C153 C 0.1233(3) 0.8214(3) 0.7385(3) 0.042(3) Uani 1 1 d . G .
C154 C 0.0520(3) 0.8194(4) 0.7279(3) 0.048(3) Uani 1 1 d . G .
H15C H 0.0483 0.7925 0.7095 0.057 Uiso 1 1 calc R . .
H15D H 0.0366 0.8127 0.7430 0.057 Uiso 1 1 calc R . .
C155 C 0.0040(3) 0.8600(3) 0.6724(3) 0.043(3) Uani 1 1 d . . .
H15E H -0.0184 0.8573 0.6795 0.052 Uiso 1 1 calc R . .
H15F H 0.0044 0.8313 0.6571 0.052 Uiso 1 1 calc R . .
C156 C -0.0345(3) 1.0346(4) 0.6493(4) 0.060(3) Uani 1 1 d . . .
C157 C -0.0061(5) 1.0477(5) 0.6924(4) 0.114(6) Uani 1 1 d . . .
H15G H 0.0202 1.0364 0.6978 0.171 Uiso 1 1 calc R . .
H15H H -0.0150 1.0323 0.7105 0.171 Uiso 1 1 calc R . .
H15I H -0.0057 1.0827 0.6958 0.171 Uiso 1 1 calc R . .
C158 C -0.0746(4) 1.0250(5) 0.6477(5) 0.098(5) Uani 1 1 d . . .
H15J H -0.0838 1.0537 0.6563 0.147 Uiso 1 1 calc R . .
H15K H -0.0732 0.9979 0.6649 0.147 Uiso 1 1 calc R . .
H15L H -0.0928 1.0172 0.6207 0.147 Uiso 1 1 calc R . .
C159 C -0.0365(4) 1.0771(4) 0.6243(4) 0.088(5) Uani 1 1 d . . .
H15M H -0.0529 1.0693 0.5968 0.132 Uiso 1 1 calc R . .
H15N H -0.0102 1.0853 0.6273 0.132 Uiso 1 1 calc R . .
H15O H -0.0478 1.1045 0.6323 0.132 Uiso 1 1 calc R . .
C160 C 0.2311(4) 1.0506(4) 0.6756(3) 0.058(3) Uani 1 1 d . . .
C161 C 0.2089(4) 1.0851(4) 0.6914(4) 0.081(4) Uani 1 1 d . . .
H16C H 0.1821 1.0893 0.6715 0.121 Uiso 1 1 calc R . .
H16D H 0.2221 1.1164 0.6974 0.121 Uiso 1 1 calc R . .
H16E H 0.2085 1.0715 0.7152 0.121 Uiso 1 1 calc R . .
C162 C 0.2341(4) 1.0716(5) 0.6389(4) 0.089(5) Uani 1 1 d . . .
H16F H 0.2079 1.0758 0.6180 0.133 Uiso 1 1 calc R . .
H16G H 0.2490 1.0495 0.6302 0.133 Uiso 1 1 calc R . .
H16H H 0.2474 1.1028 0.6454 0.133 Uiso 1 1 calc R . .
C163 C 0.2713(3) 1.0441(4) 0.7071(3) 0.068(4) Uani 1 1 d . . .
H16I H 0.2697 1.0316 0.7307 0.102 Uiso 1 1 calc R . .
H16J H 0.2849 1.0751 0.7130 0.102 Uiso 1 1 calc R . .
H16K H 0.2857 1.0213 0.6982 0.102 Uiso 1 1 calc R . .
C164 C 0.1532(6) 0.8578(8) 0.8609(8) 0.099(4) Uani 0.60 1 d PD G 2
C165 C 0.1220(6) 0.8928(7) 0.8638(6) 0.099(4) Uani 0.60 1 d PD G 2
H15 H 0.0961 0.8783 0.8507 0.148 Uiso 0.60 1 calc PR G 2
H16 H 0.1225 0.9234 0.8511 0.148 Uiso 0.60 1 calc PR G 2
H17 H 0.1280 0.8985 0.8914 0.148 Uiso 0.60 1 calc PR G 2
C166 C 0.1919(5) 0.8833(8) 0.8809(7) 0.099(4) Uani 0.60 1 d PD G 2
H19 H 0.1917 0.9125 0.8662 0.148 Uiso 0.60 1 calc PR G 2
H21 H 0.2129 0.8620 0.8818 0.148 Uiso 0.60 1 calc PR G 2
H22 H 0.1961 0.8920 0.9076 0.148 Uiso 0.60 1 calc PR G 2
C167 C 0.1510(7) 0.8126(7) 0.8811(10) 0.099(4) Uani 0.60 1 d PD G 2
H23 H 0.1255 0.7974 0.8666 0.148 Uiso 0.60 1 calc PR G 2
H24 H 0.1543 0.8201 0.9077 0.148 Uiso 0.60 1 calc PR G 2
H25 H 0.1716 0.7906 0.8822 0.148 Uiso 0.60 1 calc PR G 2
C168 C 0.1599(9) 0.8545(11) 0.8640(10) 0.099(4) Uani 0.40 1 d PD G 1
C169 C 0.1482(9) 0.9062(9) 0.8703(9) 0.099(4) Uani 0.40 1 d PD G 1
H16L H 0.1198 0.9096 0.8570 0.148 Uiso 0.40 1 calc PR G 1
H16M H 0.1605 0.9294 0.8594 0.148 Uiso 0.40 1 calc PR G 1
H16N H 0.1570 0.9121 0.8983 0.148 Uiso 0.40 1 calc PR G 1
C180 C 0.2295(4) 0.7806(5) 0.5328(4) 0.0940(19) Uani 1 1 d D . .
H180 H 0.2225 0.8134 0.5265 0.113 Uiso 1 1 calc R . .
C181 C 0.2945(4) 0.8075(5) 0.5465(4) 0.0940(19) Uani 1 1 d D . .
H18A H 0.2793 0.8331 0.5286 0.141 Uiso 1 1 calc R . .
H18B H 0.3139 0.7950 0.5380 0.141 Uiso 1 1 calc R . .
H18C H 0.3077 0.8205 0.5731 0.141 Uiso 1 1 calc R . .
C182 C 0.2826(4) 0.7205(5) 0.5544(4) 0.0940(19) Uani 1 1 d D . .
H18D H 0.2967 0.7116 0.5386 0.141 Uiso 1 1 calc R . .
H18E H 0.2600 0.6993 0.5477 0.141 Uiso 1 1 calc R . .
H18F H 0.3000 0.7169 0.5822 0.141 Uiso 1 1 calc R . .
C190 C -0.0933(5) 0.7685(6) 0.4376(4) 0.125(2) Uani 1 1 d D . .
H190 H -0.0802 0.7900 0.4277 0.150 Uiso 1 1 calc R . .
C191 C -0.1413(5) 0.7609(6) 0.3710(4) 0.125(2) Uani 1 1 d D . .
H19A H -0.1201 0.7728 0.3649 0.188 Uiso 1 1 calc R . .
H19B H -0.1610 0.7862 0.3656 0.188 Uiso 1 1 calc R . .
H19C H -0.1533 0.7327 0.3547 0.188 Uiso 1 1 calc R . .
C192 C -0.1460(5) 0.7094(6) 0.4225(4) 0.125(2) Uani 1 1 d D . .
H19D H -0.1465 0.6799 0.4081 0.188 Uiso 1 1 calc R . .
H19E H -0.1728 0.7193 0.4167 0.188 Uiso 1 1 calc R . .
H19F H -0.1319 0.7034 0.4507 0.188 Uiso 1 1 calc R . .
C200 C 0.1151(5) 0.5591(6) 0.7075(5) 0.131(3) Uani 1 1 d D . .
H200 H 0.1383 0.5742 0.7254 0.157 Uiso 1 1 calc R . .
C201 C 0.1143(5) 0.5108(6) 0.7632(4) 0.131(3) Uani 1 1 d D . .
H20A H 0.1383 0.5285 0.7789 0.196 Uiso 1 1 calc R . .
H20B H 0.1196 0.4762 0.7661 0.196 Uiso 1 1 calc R . .
H20C H 0.0943 0.5187 0.7724 0.196 Uiso 1 1 calc R . .
C202 C 0.0609(4) 0.5056(6) 0.6963(5) 0.131(3) Uani 1 1 d D . .
H20D H 0.0518 0.5220 0.6709 0.196 Uiso 1 1 calc R . .
H20E H 0.0427 0.5119 0.7080 0.196 Uiso 1 1 calc R . .
H20F H 0.0623 0.4709 0.6924 0.196 Uiso 1 1 calc R . .
C210 C 0.1104(5) 0.9632(5) 0.7043(4) 0.100(2) Uani 1 1 d D . .
H210 H 0.1190 0.9797 0.6873 0.120 Uiso 1 1 calc R . .
C211 C 0.1224(4) 1.0446(4) 0.7373(4) 0.100(2) Uani 1 1 d D . .
H21A H 0.1279 1.0555 0.7154 0.150 Uiso 1 1 calc R . .
H21B H 0.1463 1.0466 0.7616 0.150 Uiso 1 1 calc R . .
H21C H 0.1023 1.0650 0.7393 0.150 Uiso 1 1 calc R . .
C212 C 0.0983(4) 0.9726(5) 0.7579(4) 0.100(2) Uani 1 1 d D . .
H21D H 0.0735 0.9861 0.7556 0.150 Uiso 1 1 calc R . .
H21E H 0.1186 0.9789 0.7842 0.150 Uiso 1 1 calc R . .
H21F H 0.0955 0.9379 0.7533 0.150 Uiso 1 1 calc R . .
O220 O -0.1680(6) 0.8445(8) 0.4259(7) 0.146(6) Uani 0.50 1 d PD H 1
C221 C -0.1616(7) 0.8200(13) 0.4526(8) 0.146(6) Uani 0.50 1 d PD H 1
H221 H -0.1354 0.8095 0.4660 0.175 Uiso 0.50 1 calc PR H 1
N222 N -0.1864(6) 0.8044(10) 0.4675(7) 0.146(6) Uani 0.50 1 d PD H 1
C223 C -0.1708(8) 0.7828(12) 0.5074(7) 0.146(6) Uani 0.50 1 d PD H 1
H22A H -0.1924 0.7720 0.5132 0.219 Uiso 0.50 1 calc PR H 1
H22B H -0.1554 0.8069 0.5268 0.219 Uiso 0.50 1 calc PR H 1
H22C H -0.1541 0.7553 0.5086 0.219 Uiso 0.50 1 calc PR H 1
C224 C -0.2284(6) 0.8064(11) 0.4469(9) 0.146(6) Uani 0.50 1 d PD H 1
H22D H -0.2401 0.7928 0.4634 0.219 Uiso 0.50 1 calc PR H 1
H22E H -0.2369 0.7878 0.4226 0.219 Uiso 0.50 1 calc PR H 1
H22F H -0.2367 0.8399 0.4407 0.219 Uiso 0.50 1 calc PR H 1
N307 N -0.1988(9) 0.6910(9) 0.2683(7) 0.150(5) Uiso 0.50 1 d PD I 2
O310 O -0.2065(7) 0.6790(9) 0.3236(7) 0.150(5) Uiso 0.50 1 d PD I 2
C306 C -0.2159(10) 0.7392(9) 0.2583(10) 0.150(5) Uiso 0.50 1 d PD I 2
H30D H -0.2215 0.7465 0.2310 0.224 Uiso 0.50 1 calc PR I 2
H30E H -0.1976 0.7630 0.2755 0.224 Uiso 0.50 1 calc PR I 2
H30F H -0.2402 0.7404 0.2617 0.224 Uiso 0.50 1 calc PR I 2
O321 O 0.0000 0.5635(11) 0.7500 0.096(10) Uani 0.40 2 d SP J 1
O320 O 0.0000 0.9195(7) 0.7500 0.186(8) Uiso 1 2 d S . .
O319 O 0.1119(4) 1.1143(5) 0.5953(4) 0.069(4) Uani 0.50 1 d P . .
O318 O 0.0840(4) 1.0648(5) 0.6372(4) 0.069(4) Uani 0.50 1 d P K 1
C170 C 0.2035(7) 0.8509(12) 0.8867(10) 0.099(4) Uani 0.40 1 d PD G 1
H17A H 0.2163 0.8731 0.8756 0.148 Uiso 0.40 1 calc PR G 1
H17B H 0.2120 0.8180 0.8852 0.148 Uiso 0.40 1 calc PR G 1
H17C H 0.2107 0.8593 0.9141 0.148 Uiso 0.40 1 calc PR G 1
C171 C 0.1399(10) 0.8211(11) 0.8813(15) 0.099(4) Uani 0.40 1 d PD G 1
H17D H 0.1117 0.8225 0.8657 0.148 Uiso 0.40 1 calc PR G 1
H17E H 0.1460 0.8309 0.9082 0.148 Uiso 0.40 1 calc PR G 1
H17F H 0.1491 0.7881 0.8813 0.148 Uiso 0.40 1 calc PR G 1
C81 C -0.1091(6) 0.7578(11) 0.2929(8) 0.124(5) Uani 0.50 1 d PD D 1
H81A H -0.1104 0.7273 0.3054 0.187 Uiso 0.50 1 calc PR D 1
H81B H -0.1171 0.7525 0.2649 0.187 Uiso 0.50 1 calc PR D 1
H81C H -0.1265 0.7813 0.2967 0.187 Uiso 0.50 1 calc PR D 1
C80 C -0.0611(9) 0.8209(7) 0.2935(9) 0.124(5) Uani 0.50 1 d PD D 1
H80A H -0.0337 0.8305 0.3076 0.187 Uiso 0.50 1 calc PR D 1
H80B H -0.0780 0.8466 0.2953 0.187 Uiso 0.50 1 calc PR D 1
H80C H -0.0668 0.8151 0.2659 0.187 Uiso 0.50 1 calc PR D 1
C302 C -0.1101(12) 0.6260(9) 0.3456(11) 0.190(7) Uiso 0.50 1 d PD L 1
H30G H -0.1015 0.6406 0.3716 0.286 Uiso 0.50 1 calc PR L 1
H30H H -0.1366 0.6371 0.3289 0.286 Uiso 0.50 1 calc PR L 1
H30I H -0.0924 0.6355 0.3340 0.286 Uiso 0.50 1 calc PR L 1
C300 C -0.0964(12) 0.5580(12) 0.3900(8) 0.190(7) Uiso 0.50 1 d PD L 1
H30J H -0.0927 0.5863 0.4067 0.286 Uiso 0.50 1 calc PR L 1
H30K H -0.0716 0.5409 0.3980 0.286 Uiso 0.50 1 calc PR L 1
H30L H -0.1158 0.5367 0.3926 0.286 Uiso 0.50 1 calc PR L 1
O304 O -0.1534(8) 0.5517(10) 0.2859(8) 0.190(7) Uiso 0.50 1 d PD L 1
C303 C -0.1328(12) 0.5430(10) 0.3194(8) 0.190(7) Uiso 0.50 1 d PD L 1
H303 H -0.1321 0.5102 0.3267 0.228 Uiso 0.50 1 calc PR L 1
N301 N -0.1101(10) 0.5734(10) 0.3491(7) 0.190(7) Uiso 0.50 1 d PD L 1
O305 O -0.1829(7) 0.7592(8) 0.5036(8) 0.146(6) Uani 0.50 1 d P M 2
C308 C -0.1838(10) 0.6680(11) 0.2418(8) 0.150(5) Uiso 0.50 1 d PD I 2
H30M H -0.1935 0.6855 0.2169 0.224 Uiso 0.50 1 calc PR I 2
H30N H -0.1928 0.6345 0.2369 0.224 Uiso 0.50 1 calc PR I 2
H30O H -0.1552 0.6687 0.2540 0.224 Uiso 0.50 1 calc PR I 2
O311 O -0.2328(8) 0.7427(8) 0.3094(8) 0.150(5) Uiso 0.50 1 d P N 1
C309 C -0.1936(10) 0.6677(10) 0.3023(8) 0.150(5) Uiso 0.50 1 d PD I 2
H309 H -0.1779 0.6396 0.3087 0.179 Uiso 0.50 1 calc PR I 2
O317 O -0.0934(9) 0.6107(11) 0.3229(9) 0.190(7) Uiso 0.50 1 d P O 2
O322 O 0.033(3) 0.486(3) 0.787(3) 0.096(10) Uani 0.10 1 d P P 2

loop_
_atom_site_aniso_label
_atom_site_aniso_U_11
_atom_site_aniso_U_22
_atom_site_aniso_U_33
_atom_site_aniso_U_23
_atom_site_aniso_U_13
_atom_site_aniso_U_12
Mn1 0.0288(8) 0.0453(9) 0.0330(9) -0.0102(7) 0.0240(7) -0.0011(7)
Cl1 0.0361(15) 0.0510(16) 0.0446(17) -0.0149(13) 0.0245(13) -0.0028(12)
O1 0.039(4) 0.058(5) 0.038(5) 0.002(4) 0.027(4) 0.012(3)
N1 0.088(5) 0.125(5) 0.095(4) -0.017(4) 0.064(4) -0.018(4)
C1 0.039(7) 0.038(6) 0.035(6) -0.009(5) 0.026(6) -0.004(5)
Mn2 0.0266(8) 0.0288(8) 0.0257(8) -0.0029(6) 0.0209(7) -0.0018(6)
Cl2 0.0369(15) 0.0432(15) 0.0390(16) 0.0002(12) 0.0271(13) 0.0030(11)
O2 0.053(5) 0.063(5) 0.064(6) -0.007(4) 0.034(5) -0.007(4)
C2 0.034(6) 0.044(7) 0.046(7) -0.017(6) 0.022(5) -0.003(5)
Mn3 0.0297(8) 0.0417(9) 0.0344(9) -0.0087(7) 0.0237(7) -0.0014(7)
Cl3 0.0339(13) 0.0332(13) 0.0329(14) 0.0013(11) 0.0238(11) 0.0007(10)
O3 0.052(4) 0.047(4) 0.030(4) -0.005(3) 0.029(3) 0.000(3)
N3 0.113(6) 0.171(6) 0.083(5) 0.015(5) 0.033(5) -0.005(5)
C3 0.051(8) 0.050(7) 0.077(9) -0.024(7) 0.049(7) -0.025(6)
Mn4 0.0277(8) 0.0317(8) 0.0312(9) -0.0059(7) 0.0198(7) 0.0034(6)
Cl4 0.0338(13) 0.0362(14) 0.0314(14) -0.0021(11) 0.0228(12) 0.0017(11)
O4 0.031(4) 0.036(4) 0.028(4) -0.011(3) 0.023(3) -0.007(3)
C4 0.063(8) 0.031(6) 0.062(8) -0.005(5) 0.050(7) -0.002(5)
Mn5 0.0392(9) 0.0311(8) 0.0349(9) -0.0040(7) 0.0279(8) -0.0012(7)
O5 0.034(4) 0.055(4) 0.030(4) -0.018(3) 0.019(3) 0.000(3)
N5 0.123(6) 0.128(6) 0.127(7) 0.043(5) 0.039(6) -0.019(4)
C5 0.035(6) 0.037(6) 0.048(7) -0.012(5) 0.029(6) -0.006(5)
Mn6 0.0277(8) 0.0314(8) 0.0287(9) 0.0014(6) 0.0214(7) 0.0029(6)
O6 0.034(4) 0.034(4) 0.036(4) -0.009(3) 0.023(3) 0.007(3)
C6 0.031(6) 0.024(5) 0.036(6) -0.015(5) 0.026(5) -0.009(4)
Mn7 0.0307(9) 0.0557(10) 0.0319(9) -0.0001(8) 0.0198(8) 0.0001(7)
O7 0.053(5) 0.066(5) 0.050(5) -0.005(4) 0.035(4) -0.005(4)
N7 0.139(5) 0.071(4) 0.104(5) -0.015(4) 0.065(4) 0.003(4)
C7 0.055(8) 0.037(6) 0.044(7) -0.003(5) 0.037(6) -0.005(5)
Mn8 0.0282(9) 0.0333(9) 0.0328(9) -0.0089(7) 0.0189(7) -0.0003(6)
O8 0.044(5) 0.086(6) 0.036(5) 0.015(4) 0.021(4) -0.005(4)
C8 0.052(7) 0.062(7) 0.030(6) 0.003(5) 0.035(6) 0.008(6)
Mn9 0.0399(10) 0.0307(9) 0.0480(11) 0.0030(7) 0.0256(8) 0.0021(7)
O9 0.053(4) 0.038(4) 0.032(4) 0.005(3) 0.018(4) 0.003(3)
C9 0.027(6) 0.067(8) 0.032(7) 0.000(6) 0.022(5) 0.001(5)
Mn10 0.0280(8) 0.0259(8) 0.0268(8) -0.0013(6) 0.0200(7) 0.0002(6)
O10 0.019(4) 0.053(4) 0.039(4) -0.017(3) 0.016(3) -0.009(3)
C10 0.049(7) 0.083(9) 0.029(7) -0.005(6) 0.030(6) 0.002(6)
O11 0.042(4) 0.058(5) 0.036(5) -0.008(3) 0.024(4) -0.008(3)
C11 0.043(7) 0.085(9) 0.043(8) 0.001(7) 0.029(6) -0.003(6)
O12 0.034(4) 0.043(4) 0.027(4) 0.009(3) 0.016(3) 0.000(3)
C12 0.047(7) 0.083(9) 0.039(7) -0.029(7) 0.031(6) -0.013(6)
O13 0.060(6) 0.049(5) 0.074(6) 0.017(4) 0.038(5) 0.008(4)
C13 0.040(7) 0.059(8) 0.060(9) -0.010(7) 0.025(6) -0.016(6)
O14 0.057(5) 0.047(4) 0.044(5) -0.001(4) 0.042(4) 0.005(3)
C14 0.028(6) 0.074(8) 0.031(6) -0.027(6) 0.022(5) -0.003(5)
O15 0.033(5) 0.071(5) 0.061(6) -0.011(4) 0.012(5) 0.005(4)
C15 0.040(7) 0.095(10) 0.054(8) -0.058(7) 0.031(7) -0.024(6)
O16 0.028(4) 0.040(4) 0.046(5) -0.007(3) 0.014(3) 0.000(3)
C16 0.054(8) 0.055(8) 0.068(9) -0.040(7) 0.045(7) -0.017(6)
O17 0.043(4) 0.037(4) 0.034(4) 0.008(3) 0.027(3) 0.010(3)
C17 0.050(7) 0.034(6) 0.066(8) -0.012(6) 0.047(7) -0.006(5)
O18 0.038(4) 0.040(4) 0.032(4) -0.001(3) 0.022(3) 0.014(3)
C18 0.077(10) 0.050(8) 0.116(12) -0.037(7) 0.084(9) -0.019(7)
O19 0.034(4) 0.072(5) 0.045(5) -0.017(4) 0.025(4) -0.011(4)
C19 0.052(8) 0.046(7) 0.123(12) -0.014(8) 0.066(9) 0.006(6)
O20 0.072(5) 0.039(4) 0.050(5) -0.002(4) 0.048(4) -0.005(4)
C20 0.042(7) 0.050(7) 0.072(9) 0.002(6) 0.040(6) 0.001(5)
O21 0.086(6) 0.031(4) 0.044(5) 0.000(4) 0.028(5) 0.003(4)
C21 0.046(7) 0.029(6) 0.050(7) 0.000(5) 0.040(6) 0.006(5)
O22 0.035(4) 0.031(4) 0.031(4) -0.001(3) 0.024(3) 0.010(3)
C22 0.026(6) 0.041(6) 0.047(7) -0.005(5) 0.028(6) 0.002(5)
O23 0.041(4) 0.027(4) 0.042(4) -0.008(3) 0.027(3) -0.013(3)
C23 0.030(6) 0.047(7) 0.048(7) 0.018(6) 0.023(5) 0.014(5)
O24 0.049(4) 0.040(4) 0.031(4) -0.013(3) 0.027(4) -0.010(3)
C24 0.027(6) 0.067(8) 0.037(7) -0.012(6) 0.018(5) -0.009(5)
O25 0.021(3) 0.035(3) 0.020(3) -0.007(3) 0.014(3) 0.002(3)
C25 0.066(6) 0.085(7) 0.145(11) -0.024(7) 0.058(7) -0.033(5)
O26 0.025(3) 0.022(3) 0.032(4) -0.009(3) 0.014(3) -0.001(3)
C26 0.066(6) 0.085(7) 0.145(11) -0.024(7) 0.058(7) -0.033(5)
O27 0.033(4) 0.029(3) 0.023(3) -0.002(3) 0.020(3) -0.004(3)
C27 0.066(6) 0.085(7) 0.145(11) -0.024(7) 0.058(7) -0.033(5)
O28 0.034(4) 0.020(3) 0.036(4) 0.000(3) 0.026(3) 0.001(3)
C28 0.066(6) 0.085(7) 0.145(11) -0.024(7) 0.058(7) -0.033(5)
O29 0.088(5) 0.125(5) 0.095(4) -0.017(4) 0.064(4) -0.018(4)
C29 0.066(6) 0.085(7) 0.145(11) -0.024(7) 0.058(7) -0.033(5)
O30 0.123(6) 0.128(6) 0.127(7) 0.043(5) 0.039(6) -0.019(4)
C30 0.066(6) 0.085(7) 0.145(11) -0.024(7) 0.058(7) -0.033(5)
O31 0.113(6) 0.171(6) 0.083(5) 0.015(5) 0.033(5) -0.005(5)
C31 0.066(6) 0.085(7) 0.145(11) -0.024(7) 0.058(7) -0.033(5)
O32 0.139(5) 0.071(4) 0.104(5) -0.015(4) 0.065(4) 0.003(4)
C32 0.130(9) 0.115(8) 0.038(6) -0.022(5) 0.054(6) -0.018(7)
C33 0.130(9) 0.115(8) 0.038(6) -0.022(5) 0.054(6) -0.018(7)
C34 0.130(9) 0.115(8) 0.038(6) -0.022(5) 0.054(6) -0.018(7)
C35 0.130(9) 0.115(8) 0.038(6) -0.022(5) 0.054(6) -0.018(7)
C36 0.130(9) 0.115(8) 0.038(6) -0.022(5) 0.054(6) -0.018(7)
C37 0.130(9) 0.115(8) 0.038(6) -0.022(5) 0.054(6) -0.018(7)
C38 0.130(9) 0.115(8) 0.038(6) -0.022(5) 0.054(6) -0.018(7)
C39 0.065(6) 0.056(5) 0.114(9) -0.012(5) 0.057(6) 0.010(4)
C40 0.065(6) 0.056(5) 0.114(9) -0.012(5) 0.057(6) 0.010(4)
C41 0.065(6) 0.056(5) 0.114(9) -0.012(5) 0.057(6) 0.010(4)
C42 0.065(6) 0.056(5) 0.114(9) -0.012(5) 0.057(6) 0.010(4)
C43 0.065(6) 0.056(5) 0.114(9) -0.012(5) 0.057(6) 0.010(4)
C44 0.065(6) 0.056(5) 0.114(9) -0.012(5) 0.057(6) 0.010(4)
C45 0.065(6) 0.056(5) 0.114(9) -0.012(5) 0.057(6) 0.010(4)
C46 0.065(6) 0.056(5) 0.114(9) -0.012(5) 0.057(6) 0.010(4)
C47 0.039(6) 0.040(6) 0.027(6) 0.001(5) 0.020(5) -0.006(5)
C48 0.040(6) 0.044(6) 0.036(6) 0.004(5) 0.028(5) 0.000(5)
C49 0.040(7) 0.045(6) 0.034(7) -0.003(5) 0.017(5) -0.010(5)
C50 0.039(7) 0.051(7) 0.036(7) -0.011(5) 0.027(6) -0.008(5)
C51 0.033(6) 0.047(6) 0.041(7) -0.004(5) 0.022(5) 0.002(5)
C52 0.035(6) 0.047(6) 0.038(7) 0.000(5) 0.023(5) -0.001(5)
C53 0.051(7) 0.053(7) 0.047(7) -0.017(6) 0.038(6) -0.005(5)
C54 0.037(7) 0.086(9) 0.051(8) -0.037(7) 0.036(6) -0.024(6)
C55 0.052(8) 0.086(10) 0.044(8) -0.015(7) 0.037(7) -0.019(7)
C56 0.092(10) 0.103(11) 0.031(8) -0.026(7) 0.032(7) -0.041(8)
C57 0.128(13) 0.098(11) 0.029(8) -0.013(8) 0.043(8) -0.038(10)
C58 0.115(12) 0.117(12) 0.032(8) 0.002(8) 0.040(8) -0.037(10)
C59 0.064(8) 0.078(9) 0.033(7) 0.006(7) 0.030(6) -0.011(7)
C60 0.049(7) 0.089(10) 0.030(7) -0.018(7) 0.024(6) -0.017(7)
C61 0.065(8) 0.076(9) 0.041(7) 0.010(7) 0.030(7) -0.020(7)
C62 0.058(8) 0.041(7) 0.062(8) 0.000(6) 0.037(7) 0.002(6)
C63 0.051(7) 0.050(7) 0.053(8) 0.011(6) 0.029(6) 0.014(6)
C64 0.059(8) 0.045(7) 0.061(8) 0.024(6) 0.033(7) 0.009(6)
C65 0.051(8) 0.062(8) 0.056(8) 0.014(6) 0.034(7) 0.020(6)
C66 0.054(7) 0.044(7) 0.046(7) 0.012(5) 0.032(6) 0.019(5)
C67 0.039(6) 0.037(6) 0.034(6) 0.001(5) 0.019(5) -0.003(5)
C68 0.032(6) 0.038(6) 0.024(6) 0.007(5) 0.014(5) 0.009(5)
C69 0.041(6) 0.047(6) 0.030(6) -0.010(5) 0.020(5) 0.014(5)
C70 0.037(6) 0.037(6) 0.033(6) -0.004(5) 0.024(5) -0.010(5)
C71 0.076(8) 0.098(9) 0.076(8) -0.037(7) 0.057(7) -0.048(7)
C72 0.120(11) 0.148(12) 0.106(11) -0.047(9) 0.084(9) -0.081(9)
C73 0.083(9) 0.102(10) 0.120(11) -0.065(9) 0.062(8) -0.052(8)
C74 0.071(10) 0.133(13) 0.163(14) -0.022(11) 0.004(10) -0.013(9)
C78 0.160(14) 0.150(12) 0.057(7) -0.009(7) 0.039(9) -0.039(9)
C79 0.160(14) 0.150(12) 0.057(7) -0.009(7) 0.039(9) -0.039(9)
C82 0.160(14) 0.150(12) 0.057(7) -0.009(7) 0.039(9) -0.039(9)
C84 0.160(14) 0.150(12) 0.057(7) -0.009(7) 0.039(9) -0.039(9)
C83 0.160(14) 0.150(12) 0.057(7) -0.009(7) 0.039(9) -0.039(9)
C85 0.096(9) 0.096(9) 0.102(9) 0.059(7) 0.066(8) 0.055(7)
C86 0.073(9) 0.100(9) 0.067(9) 0.025(7) 0.033(7) 0.057(7)
C87 0.186(14) 0.167(14) 0.111(13) -0.020(11) 0.010(12) 0.135(12)
C88 0.098(11) 0.145(13) 0.188(14) 0.093(11) 0.084(11) 0.065(10)
C89 0.052(8) 0.038(7) 0.076(9) -0.020(6) 0.019(7) -0.011(6)
C90 0.048(8) 0.049(8) 0.117(12) -0.005(7) 0.031(8) -0.022(6)
C91 0.058(9) 0.025(7) 0.143(14) -0.009(8) 0.034(9) -0.018(6)
C92 0.056(8) 0.049(8) 0.144(14) 0.004(8) 0.054(9) 0.001(6)
C93 0.057(8) 0.018(6) 0.070(9) -0.004(5) 0.026(7) 0.006(5)
C94 0.035(7) 0.048(7) 0.064(8) -0.009(6) 0.022(6) -0.009(5)
C95 0.020(6) 0.077(9) 0.087(10) 0.035(7) 0.032(7) 0.009(5)
C96 0.056(8) 0.040(7) 0.075(9) 0.021(6) 0.052(7) 0.016(5)
C97 0.050(7) 0.045(6) 0.042(7) 0.016(5) 0.040(6) 0.012(5)
C98 0.061(8) 0.051(7) 0.073(9) 0.029(6) 0.055(8) 0.024(6)
C99 0.069(9) 0.070(8) 0.040(7) 0.023(6) 0.044(7) 0.024(6)
C100 0.054(7) 0.051(7) 0.031(7) 0.011(5) 0.021(6) 0.018(5)
C101 0.055(7) 0.039(6) 0.039(7) 0.001(5) 0.041(6) 0.010(5)
C102 0.040(7) 0.048(7) 0.035(7) 0.020(5) 0.021(6) 0.016(5)
C103 0.061(8) 0.045(7) 0.032(7) 0.006(5) 0.021(6) 0.010(5)
C104 0.046(7) 0.055(7) 0.035(7) 0.019(5) 0.027(6) 0.019(5)
C105 0.047(7) 0.045(7) 0.043(7) 0.007(5) 0.033(6) 0.019(5)
C106 0.055(8) 0.074(8) 0.039(7) 0.014(6) 0.035(6) 0.035(6)
C107 0.068(9) 0.070(9) 0.044(8) 0.007(7) 0.035(7) 0.033(7)
C108 0.091(10) 0.054(8) 0.052(9) -0.010(6) 0.036(8) 0.037(7)
C109 0.046(7) 0.049(7) 0.043(7) -0.009(6) 0.017(6) 0.011(6)
C110 0.036(7) 0.051(7) 0.033(7) 0.003(5) 0.022(6) 0.008(5)
C111 0.076(10) 0.083(9) 0.057(9) -0.033(7) 0.024(8) 0.036(8)
C112 0.057(9) 0.044(7) 0.091(10) -0.021(7) 0.039(8) 0.006(6)
C113 0.136(11) 0.063(9) 0.212(14) -0.027(8) 0.113(11) -0.033(8)
C114 0.198(16) 0.060(10) 0.197(16) 0.024(10) 0.100(13) -0.021(10)
C115 0.153(14) 0.101(12) 0.209(18) -0.020(12) 0.060(14) -0.056(11)
C116 0.146(13) 0.117(12) 0.276(18) -0.037(12) 0.155(13) -0.059(10)
C117 0.095(7) 0.093(7) 0.055(6) 0.029(5) 0.054(5) 0.033(6)
C118 0.095(7) 0.093(7) 0.055(6) 0.029(5) 0.054(5) 0.033(6)
C119 0.095(7) 0.093(7) 0.055(6) 0.029(5) 0.054(5) 0.033(6)
C120 0.095(7) 0.093(7) 0.055(6) 0.029(5) 0.054(5) 0.033(6)
C121 0.095(7) 0.093(7) 0.055(6) 0.029(5) 0.054(5) 0.033(6)
C122 0.095(7) 0.093(7) 0.055(6) 0.029(5) 0.054(5) 0.033(6)
C123 0.095(7) 0.093(7) 0.055(6) 0.029(5) 0.054(5) 0.033(6)
C124 0.093(9) 0.082(7) 0.071(6) 0.008(5) 0.027(7) 0.046(7)
C125 0.093(9) 0.082(7) 0.071(6) 0.008(5) 0.027(7) 0.046(7)
C126 0.093(9) 0.082(7) 0.071(6) 0.008(5) 0.027(7) 0.046(7)
C127 0.093(9) 0.082(7) 0.071(6) 0.008(5) 0.027(7) 0.046(7)
C128 0.093(9) 0.082(7) 0.071(6) 0.008(5) 0.027(7) 0.046(7)
C129 0.093(9) 0.082(7) 0.071(6) 0.008(5) 0.027(7) 0.046(7)
C130 0.093(9) 0.082(7) 0.071(6) 0.008(5) 0.027(7) 0.046(7)
C131 0.093(9) 0.082(7) 0.071(6) 0.008(5) 0.027(7) 0.046(7)
C132 0.036(6) 0.041(6) 0.045(7) 0.000(5) 0.022(6) 0.006(5)
C133 0.051(7) 0.047(7) 0.049(7) 0.009(5) 0.041(6) 0.018(5)
C134 0.047(7) 0.039(6) 0.065(8) -0.002(6) 0.037(6) 0.012(5)
C135 0.044(7) 0.041(6) 0.051(7) 0.005(5) 0.036(6) 0.012(5)
C136 0.042(6) 0.042(6) 0.044(7) 0.004(5) 0.037(6) 0.005(5)
C137 0.043(7) 0.040(6) 0.032(6) 0.001(5) 0.022(5) -0.001(5)
C138 0.070(8) 0.024(6) 0.052(8) 0.006(5) 0.038(7) 0.007(5)
C139 0.032(6) 0.044(6) 0.048(7) 0.013(5) 0.029(6) 0.008(5)
C140 0.055(8) 0.057(7) 0.036(7) -0.006(6) 0.038(6) -0.007(6)
C141 0.076(9) 0.030(6) 0.047(7) -0.003(5) 0.048(7) -0.019(6)
C142 0.054(8) 0.049(7) 0.027(6) -0.011(5) 0.022(6) -0.017(6)
C143 0.045(7) 0.044(7) 0.038(7) -0.010(5) 0.024(6) -0.005(5)
C144 0.038(6) 0.037(6) 0.029(6) -0.005(5) 0.023(6) -0.004(5)
C145 0.043(7) 0.044(7) 0.030(6) 0.000(5) 0.028(6) -0.002(5)
C146 0.043(7) 0.050(7) 0.039(7) -0.003(5) 0.033(6) -0.002(5)
C147 0.057(7) 0.053(7) 0.017(6) -0.004(5) 0.010(5) -0.020(6)
C148 0.065(8) 0.036(6) 0.041(7) -0.001(5) 0.040(7) -0.016(5)
C149 0.078(9) 0.068(8) 0.024(7) -0.015(6) 0.025(6) -0.031(7)
C150 0.091(10) 0.075(9) 0.035(7) -0.009(6) 0.039(8) -0.038(7)
C151 0.090(10) 0.070(8) 0.040(8) -0.012(6) 0.049(8) -0.031(7)
C152 0.071(9) 0.042(7) 0.036(7) -0.004(5) 0.033(7) -0.017(6)
C153 0.064(8) 0.043(7) 0.036(7) -0.011(5) 0.036(7) -0.015(6)
C154 0.060(8) 0.060(8) 0.038(7) -0.010(6) 0.035(7) -0.001(6)
C155 0.048(7) 0.046(7) 0.056(8) -0.007(6) 0.041(7) 0.001(5)
C156 0.066(9) 0.047(7) 0.071(9) -0.003(7) 0.032(8) 0.016(6)
C157 0.143(15) 0.101(12) 0.077(12) -0.026(9) 0.026(11) 0.022(10)
C158 0.089(11) 0.078(10) 0.164(16) 0.015(10) 0.090(11) 0.027(8)
C159 0.132(13) 0.065(9) 0.107(12) 0.020(8) 0.089(11) 0.046(9)
C160 0.069(9) 0.070(9) 0.031(7) -0.003(6) 0.015(7) -0.032(7)
C161 0.107(11) 0.041(7) 0.081(10) -0.019(7) 0.027(9) -0.003(7)
C162 0.096(11) 0.089(10) 0.065(10) 0.018(8) 0.018(8) -0.047(8)
C163 0.077(9) 0.060(8) 0.065(9) -0.014(7) 0.029(8) -0.052(7)
C164 0.113(9) 0.158(10) 0.044(5) -0.020(6) 0.050(6) -0.056(8)
C165 0.113(9) 0.158(10) 0.044(5) -0.020(6) 0.050(6) -0.056(8)
C166 0.113(9) 0.158(10) 0.044(5) -0.020(6) 0.050(6) -0.056(8)
C167 0.113(9) 0.158(10) 0.044(5) -0.020(6) 0.050(6) -0.056(8)
C168 0.113(9) 0.158(10) 0.044(5) -0.020(6) 0.050(6) -0.056(8)
C169 0.113(9) 0.158(10) 0.044(5) -0.020(6) 0.050(6) -0.056(8)
C180 0.088(5) 0.125(5) 0.095(4) -0.017(4) 0.064(4) -0.018(4)
C181 0.088(5) 0.125(5) 0.095(4) -0.017(4) 0.064(4) -0.018(4)
C182 0.088(5) 0.125(5) 0.095(4) -0.017(4) 0.064(4) -0.018(4)
C190 0.113(6) 0.171(6) 0.083(5) 0.015(5) 0.033(5) -0.005(5)
C191 0.113(6) 0.171(6) 0.083(5) 0.015(5) 0.033(5) -0.005(5)
C192 0.113(6) 0.171(6) 0.083(5) 0.015(5) 0.033(5) -0.005(5)
C200 0.123(6) 0.128(6) 0.127(7) 0.043(5) 0.039(6) -0.019(4)
C201 0.123(6) 0.128(6) 0.127(7) 0.043(5) 0.039(6) -0.019(4)
C202 0.123(6) 0.128(6) 0.127(7) 0.043(5) 0.039(6) -0.019(4)
C210 0.139(5) 0.071(4) 0.104(5) -0.015(4) 0.065(4) 0.003(4)
C211 0.139(5) 0.071(4) 0.104(5) -0.015(4) 0.065(4) 0.003(4)
C212 0.139(5) 0.071(4) 0.104(5) -0.015(4) 0.065(4) 0.003(4)
O220 0.082(8) 0.123(12) 0.185(15) -0.004(8) 0.010(9) -0.021(8)
C221 0.082(8) 0.123(12) 0.185(15) -0.004(8) 0.010(9) -0.021(8)
N222 0.082(8) 0.123(12) 0.185(15) -0.004(8) 0.010(9) -0.021(8)
C223 0.082(8) 0.123(12) 0.185(15) -0.004(8) 0.010(9) -0.021(8)
C224 0.082(8) 0.123(12) 0.185(15) -0.004(8) 0.010(9) -0.021(8)
O321 0.09(2) 0.08(2) 0.12(3) 0.000 0.05(2) 0.000
O319 0.039(6) 0.064(7) 0.071(8) -0.016(6) -0.007(6) 0.033(5)
O318 0.039(6) 0.064(7) 0.071(8) -0.016(6) -0.007(6) 0.033(5)
C170 0.113(9) 0.158(10) 0.044(5) -0.020(6) 0.050(6) -0.056(8)
C171 0.113(9) 0.158(10) 0.044(5) -0.020(6) 0.050(6) -0.056(8)
C81 0.160(14) 0.150(12) 0.057(7) -0.009(7) 0.039(9) -0.039(9)
C80 0.160(14) 0.150(12) 0.057(7) -0.009(7) 0.039(9) -0.039(9)
O305 0.082(8) 0.123(12) 0.185(15) -0.004(8) 0.010(9) -0.021(8)
O322 0.09(2) 0.08(2) 0.12(3) 0.000 0.05(2) 0.000

loop_
_atom_type_symbol
_atom_type_description
_atom_type_scat_dispersion_real
_atom_type_scat_dispersion_imag
_atom_type_scat_source
C C 0.0033 0.0016 'International Tables Vol C Tables 4.2.6.8 and 6.1.1.4'
H H 0.0000 0.0000 'International Tables Vol C Tables 4.2.6.8 and 6.1.1.4'
N N 0.0061 0.0033 'International Tables Vol C Tables 4.2.6.8 and 6.1.1.4'
O O 0.0106 0.0060 'International Tables Vol C Tables 4.2.6.8 and 6.1.1.4'
Cl Cl 0.1484 0.1585 'International Tables Vol C Tables 4.2.6.8 and 6.1.1.4'
Mn Mn 0.3368 0.7283 'International Tables Vol C Tables 4.2.6.8 and 6.1.1.4'

loop_
_geom_angle_atom_site_label_1
_geom_angle_atom_site_label_2
_geom_angle_atom_site_label_3
_geom_angle
O29 Mn1 O5 109.4(3)
O29 Mn1 O6 100.6(3)
O5 Mn1 O6 114.8(2)
O29 Mn1 O4 106.7(3)
O5 Mn1 O4 116.2(2)
O6 Mn1 O4 107.7(2)
O29 Mn1 O25 170.5(3)
O5 Mn1 O25 79.2(2)
O6 Mn1 O25 71.6(2)
O4 Mn1 O25 71.7(2)
Mn3 Cl1 Mn8 80.02(8)
Mn3 Cl1 Mn4 79.92(8)
Mn8 Cl1 Mn4 74.87(8)
C7 O1 C8 112.0(7)
C181 N1 C180 118.3(13)
C181 N1 C182 122.1(12)
C180 N1 C182 119.0(12)
C6 C1 C2 120.0(9)
C6 C1 C24 120.6(9)
C2 C1 C24 119.4(9)
O25 Mn2 O28 94.3(2)
O25 Mn2 O23 175.2(2)
O28 Mn2 O23 82.8(2)
O25 Mn2 O4 82.4(2)
O28 Mn2 O4 174.9(2)
O23 Mn2 O4 100.7(2)
O25 Mn2 Cl2 83.29(17)
O28 Mn2 Cl2 82.09(18)
O23 Mn2 Cl2 92.46(19)
O4 Mn2 Cl2 101.38(18)
O25 Mn2 Cl4 83.10(17)
O28 Mn2 Cl4 82.16(18)
O23 Mn2 Cl4 100.29(19)
O4 Mn2 Cl4 93.49(18)
Cl2 Mn2 Cl4 158.29(9)
Mn3 Cl2 Mn2 79.90(8)
Mn3 Cl2 Mn6 79.21(8)
Mn2 Cl2 Mn6 75.04(7)
C16 O2 C15 115.6(9)
C3 C2 C1 123.3(10)
O5 Mn3 O11 111.2(3)
O5 Mn3 O25 81.0(2)
O11 Mn3 O25 167.7(2)
O5 Mn3 O27 167.6(2)
O11 Mn3 O27 81.2(2)
O25 Mn3 O27 86.7(2)
O5 Mn3 Cl2 95.37(18)
O11 Mn3 Cl2 98.49(19)
O25 Mn3 Cl2 81.45(16)
O27 Mn3 Cl2 81.81(15)
O5 Mn3 Cl1 97.26(19)
O11 Mn3 Cl1 95.57(19)
O25 Mn3 Cl1 80.79(16)
O27 Mn3 Cl1 81.56(16)
Cl2 Mn3 Cl1 156.26(10)
Mn10 Cl3 Mn8 80.32(7)
Mn10 Cl3 Mn6 78.62(7)
Mn8 Cl3 Mn6 75.42(7)
C23 O3 C24 111.6(7)
C190 N3 C191 121.0(15)
C190 N3 C192 120.4(14)
C191 N3 C192 118.5(13)
C2 C3 C4 116.7(9)
C2 C3 C25 123.6(12)
C4 C3 C25 119.7(11)
O26 Mn4 O25 94.3(2)
O26 Mn4 O6 175.1(3)
O25 Mn4 O6 83.5(2)
O26 Mn4 O18 83.5(2)
O25 Mn4 O18 175.3(2)
O6 Mn4 O18 99.0(3)
O26 Mn4 Cl4 82.94(17)
O25 Mn4 Cl4 82.55(17)
O6 Mn4 Cl4 101.09(18)
O18 Mn4 Cl4 92.98(19)
O26 Mn4 Cl1 81.46(18)
O25 Mn4 Cl1 81.35(17)
O6 Mn4 Cl1 93.84(19)
O18 Mn4 Cl1 102.44(19)
Cl4 Mn4 Cl1 156.60(9)
Mn10 Cl4 Mn2 80.43(7)
Mn10 Cl4 Mn4 79.24(7)
Mn2 Cl4 Mn4 74.41(7)
C6 O4 Mn2 139.0(5)
C6 O4 Mn1 118.1(5)
Mn2 O4 Mn1 102.6(2)
C3 C4 C5 121.2(10)
O32 Mn5 O24 100.6(3)
O32 Mn5 O23 113.8(3)
O24 Mn5 O23 119.7(2)
O32 Mn5 O22 101.3(3)
O24 Mn5 O22 106.1(2)
O23 Mn5 O22 113.2(2)
O32 Mn5 O28 172.2(3)
O24 Mn5 O28 79.1(2)
O23 Mn5 O28 72.6(2)
O22 Mn5 O28 71.6(2)
C14 O5 Mn1 118.5(5)
C14 O5 Mn3 138.5(6)
Mn1 O5 Mn3 102.9(3)
C200 N5 C201 127.9(15)
C200 N5 C202 114.9(14)
C201 N5 C202 115.4(13)
C6 C5 C4 119.1(9)
C6 C5 C7 120.5(9)
C4 C5 C7 120.4(9)
O28 Mn6 O27 94.9(2)
O28 Mn6 O12 173.2(3)
O27 Mn6 O12 82.7(3)
O28 Mn6 O22 83.2(2)
O27 Mn6 O22 173.5(2)
O12 Mn6 O22 99.8(3)
O28 Mn6 Cl3 84.45(18)
O27 Mn6 Cl3 81.21(18)
O12 Mn6 Cl3 101.43(19)
O22 Mn6 Cl3 92.40(18)
O28 Mn6 Cl2 80.90(18)
O27 Mn6 Cl2 82.42(18)
O12 Mn6 Cl2 92.43(19)
O22 Mn6 Cl2 103.38(19)
Cl3 Mn6 Cl2 156.95(9)
C22 O6 Mn4 137.3(6)
C22 O6 Mn1 119.9(5)
Mn4 O6 Mn1 102.9(2)
O4 C6 C1 121.4(8)
O4 C6 C5 119.0(8)
C1 C6 C5 119.1(9)
O31 Mn7 O11 103.7(4)
O31 Mn7 O10 104.4(4)
O11 Mn7 O10 112.5(2)
O31 Mn7 O12 108.1(4)
O11 Mn7 O12 111.2(2)
O10 Mn7 O12 115.8(2)
O31 Mn7 O27 176.4(4)
O11 Mn7 O27 79.5(2)
O10 Mn7 O27 72.7(2)
O12 Mn7 O27 71.7(2)
C53 O7 C54 112.2(8)
C210 N7 C212 113.8(12)
C210 N7 C211 127.4(13)
C212 N7 C211 117.9(12)
O1 C7 C5 107.2(8)
O27 Mn8 O26 94.0(2)
O27 Mn8 O16 176.9(3)
O26 Mn8 O16 82.9(2)
O27 Mn8 O10 82.8(3)
O26 Mn8 O10 176.8(3)
O16 Mn8 O10 100.3(3)
O27 Mn8 Cl1 83.58(18)
O26 Mn8 Cl1 82.63(18)
O16 Mn8 Cl1 95.7(2)
O10 Mn8 Cl1 97.08(19)
O27 Mn8 Cl3 81.56(17)
O26 Mn8 Cl3 82.84(18)
O16 Mn8 Cl3 98.3(2)
O10 Mn8 Cl3 96.53(19)
Cl1 Mn8 Cl3 158.38(9)
C62 O8 C61 112.0(8)
O1 C8 C9 108.6(8)
O30 Mn9 O17 108.0(4)
O30 Mn9 O16 103.6(4)
O17 Mn9 O16 112.9(2)
O30 Mn9 O18 105.4(4)
O17 Mn9 O18 113.1(2)
O16 Mn9 O18 113.0(2)
O30 Mn9 O26 173.0(4)
O17 Mn9 O26 78.9(2)
O16 Mn9 O26 72.1(2)
O18 Mn9 O26 72.1(2)
C70 O9 C69 111.7(7)
C14 C9 C10 118.9(10)
C14 C9 C8 120.1(9)
C10 C9 C8 121.0(10)
O17 Mn10 O24 111.7(3)
O17 Mn10 O28 167.4(2)
O24 Mn10 O28 80.7(2)
O17 Mn10 O26 80.6(2)
O24 Mn10 O26 167.7(2)
O28 Mn10 O26 87.0(2)
O17 Mn10 Cl3 92.74(18)
O24 Mn10 Cl3 98.46(18)
O28 Mn10 Cl3 82.85(16)
O26 Mn10 Cl3 81.03(16)
O17 Mn10 Cl4 99.93(18)
O24 Mn10 Cl4 95.28(18)
O28 Mn10 Cl4 80.51(16)
O26 Mn10 Cl4 81.47(16)
Cl3 Mn10 Cl4 156.37(9)
C52 O10 Mn8 139.6(6)
C52 O10 Mn7 117.7(6)
Mn8 O10 Mn7 102.6(3)
C11 C10 C9 121.8(11)
C60 O11 Mn3 137.5(6)
C60 O11 Mn7 120.8(6)
Mn3 O11 Mn7 101.7(3)
C12 C11 C10 118.4(11)
C12 C11 C32 119.2(11)
C10 C11 C32 122.3(11)
C68 O12 Mn6 138.7(6)
C68 O12 Mn7 117.6(5)
Mn6 O12 Mn7 103.0(3)
C11 C12 C13 121.8(11)
C96 O13 C95 112.5(8)
C14 C13 C12 119.3(11)
C14 C13 C15 118.3(11)
C12 C13 C15 122.4(11)
C103 O14 C104 111.5(7)
C9 C14 C13 119.3(10)
C9 C14 O5 120.8(9)
C13 C14 O5 119.6(11)
C111 O15 C112 113.0(9)
O2 C15 C13 109.9(9)
C94 O16 Mn8 138.5(6)
C94 O16 Mn9 118.7(6)
Mn8 O16 Mn9 102.8(3)
O2 C16 C17 111.4(9)
C102 O17 Mn10 136.4(6)
C102 O17 Mn9 120.6(5)
Mn10 O17 Mn9 102.9(3)
C18 C17 C22 116.4(10)
C18 C17 C16 121.4(10)
C22 C17 C16 122.0(9)
C110 O18 Mn4 141.2(6)
C110 O18 Mn9 116.6(6)
Mn4 O18 Mn9 102.0(3)
C19 C18 C17 125.5(11)
C139 O19 C138 111.0(7)
C18 C19 C20 115.7(9)
C18 C19 C43 113.2(13)
C20 C19 C43 128.2(13)
C18 C19 C39 132.4(13)
C20 C19 C39 111.9(13)
C43 C19 C39 25.0(12)
C147 O20 C146 110.0(7)
C21 C20 C19 121.1(10)
C155 O21 C154 114.6(8)
C22 C21 C20 119.6(9)
C22 C21 C23 120.1(8)
C20 C21 C23 120.2(9)
C137 O22 Mn6 141.4(6)
C137 O22 Mn5 116.6(5)
Mn6 O22 Mn5 101.5(2)
O6 C22 C21 119.6(8)
O6 C22 C17 118.7(9)
C21 C22 C17 121.3(9)
C145 O23 Mn2 142.1(6)
C145 O23 Mn5 115.5(5)
Mn2 O23 Mn5 102.0(2)
O3 C23 C21 108.4(8)
C153 O24 Mn10 136.8(6)
C153 O24 Mn5 120.1(6)
Mn10 O24 Mn5 102.4(3)
O3 C24 C1 107.0(8)
Mn4 O25 Mn2 118.9(3)
Mn4 O25 Mn3 116.9(3)
Mn2 O25 Mn3 114.5(3)
Mn4 O25 Mn1 102.0(2)
Mn2 O25 Mn1 102.5(2)
Mn3 O25 Mn1 96.9(2)
C3 C25 C26 108.3(12)
C3 C25 C29 114.6(15)
C26 C25 C29 135.0(16)
C3 C25 C27 106.2(14)
C26 C25 C27 45.0(12)
C29 C25 C27 107.7(13)
C3 C25 C30 107.5(11)
C26 C25 C30 109.0(11)
C29 C25 C30 70.8(13)
C27 C25 C30 143.1(15)
C3 C25 C28 115.2(12)
C26 C25 C28 109.1(11)
C29 C25 C28 39.2(12)
C27 C25 C28 70.2(13)
C30 C25 C28 107.6(12)
C3 C25 C31 112.3(14)
C26 C25 C31 65.5(12)
C29 C25 C31 108.1(13)
C27 C25 C31 107.7(13)
C30 C25 C31 44.6(12)
C28 C25 C31 131.0(15)
Mn4 O26 Mn8 119.8(3)
Mn4 O26 Mn10 115.5(3)
Mn8 O26 Mn10 114.7(3)
Mn4 O26 Mn9 102.3(2)
Mn8 O26 Mn9 102.0(2)
Mn10 O26 Mn9 97.4(2)
Mn6 O27 Mn8 120.2(3)
Mn6 O27 Mn3 115.7(3)
Mn8 O27 Mn3 114.0(3)
Mn6 O27 Mn7 102.5(2)
Mn8 O27 Mn7 101.8(2)
Mn3 O27 Mn7 97.6(2)
Mn6 O28 Mn2 120.4(3)
Mn6 O28 Mn10 113.4(3)
Mn2 O28 Mn10 115.5(3)
Mn6 O28 Mn5 103.3(2)
Mn2 O28 Mn5 101.7(2)
Mn10 O28 Mn5 97.8(2)
C180 O29 Mn1 130.9(10)
C200 O30 Mn9 135.6(15)
C190 O31 Mn7 132.9(14)
C210 O32 Mn5 153.0(13)
C38 C32 C37 65.1(16)
C38 C32 C35 130.5(18)
C37 C32 C35 105(2)
C38 C32 C34 104.4(16)
C37 C32 C34 138.2(17)
C35 C32 C34 49.0(15)
C38 C32 C36 110.0(14)
C37 C32 C36 48.8(15)
C35 C32 C36 61.8(16)
C34 C32 C36 109.4(15)
C38 C32 C33 32.3(14)
C37 C32 C33 97(2)
C35 C32 C33 125(2)
C34 C32 C33 81.2(17)
C36 C32 C33 140.3(17)
C38 C32 C11 115.6(13)
C37 C32 C11 108.6(15)
C35 C32 C11 113.5(15)
C34 C32 C11 112.1(11)
C36 C32 C11 105.4(12)
C33 C32 C11 105.2(15)
C41 C39 C42 109.3(15)
C41 C39 C40 108.3(14)
C42 C39 C40 107.4(14)
C41 C39 C19 104.8(14)
C42 C39 C19 107(2)
C40 C39 C19 119.4(16)
C46 C43 C45 109.4(15)
C46 C43 C19 108(2)
C45 C43 C19 116.9(16)
C46 C43 C44 108.3(15)
C45 C43 C44 106.7(14)
C19 C43 C44 107.3(15)
C48 C47 C52 120.3(9)
C48 C47 C70 120.3(9)
C52 C47 C70 119.3(9)
C47 C48 C49 122.2(9)
C50 C49 C48 115.8(9)
C50 C49 C71 124.1(10)
C48 C49 C71 119.8(10)
C51 C50 C49 123.8(10)
C50 C51 C52 120.8(9)
C50 C51 C53 122.6(9)
C52 C51 C53 116.4(9)
O10 C52 C47 121.1(9)
O10 C52 C51 121.6(9)
C47 C52 C51 116.8(9)
O7 C53 C51 107.1(8)
O7 C54 C55 108.0(9)
C56 C55 C60 120.4(12)
C56 C55 C54 121.6(11)
C60 C55 C54 118.0(11)
C55 C56 C57 120.6(12)
C58 C57 C56 118.6(12)
C58 C57 C78 119.8(13)
C56 C57 C78 121.6(12)
C57 C58 C59 124.1(14)
C58 C59 C60 116.9(11)
C58 C59 C61 123.9(12)
C60 C59 C61 118.9(10)
O11 C60 C55 121.5(11)
O11 C60 C59 119.1(10)
C55 C60 C59 119.3(11)
O8 C61 C59 108.5(9)
O8 C62 C63 105.2(8)
C68 C63 C64 118.0(10)
C68 C63 C62 120.8(9)
C64 C63 C62 121.2(10)
C65 C64 C63 123.3(10)
C64 C65 C66 117.6(10)
C64 C65 C85 121.0(10)
C66 C65 C85 121.3(11)
C67 C66 C65 120.8(10)
C66 C67 C68 121.9(9)
C66 C67 C69 120.2(9)
C68 C67 C69 117.7(9)
O12 C68 C63 120.0(9)
O12 C68 C67 121.4(8)
C63 C68 C67 118.1(9)
O9 C69 C67 107.1(7)
O9 C70 C47 109.0(7)
C73 C71 C72 113.0(12)
C73 C71 C49 113.7(11)
C72 C71 C49 113.8(10)
C73 C71 C74 102.1(12)
C72 C71 C74 105.0(13)
C49 C71 C74 108.1(11)
C82 C78 C80 125(2)
C82 C78 C81 47.6(13)
C80 C78 C81 115.7(15)
C82 C78 C83 114.5(15)
C80 C78 C83 33.4(15)
C81 C78 C83 136.3(19)
C82 C78 C57 116.9(16)
C80 C78 C57 116.3(17)
C81 C78 C57 115.9(16)
C83 C78 C57 107.7(17)
C82 C78 C79 53.6(13)
C80 C78 C79 105.6(14)
C81 C78 C79 101.1(12)
C83 C78 C79 75.3(15)
C57 C78 C79 98.5(15)
C82 C78 C84 105.9(13)
C80 C78 C84 69.7(14)
C81 C78 C84 60.7(13)
C83 C78 C84 103.0(13)
C57 C78 C84 107.8(15)
C79 C78 C84 152.6(16)
C86 C85 C88 109.8(13)
C86 C85 C65 113.4(11)
C88 C85 C65 111.5(11)
C86 C85 C87 103.7(12)
C88 C85 C87 112.6(15)
C65 C85 C87 105.6(12)
C90 C89 C112 119.4(11)
C90 C89 C94 118.3(12)
C112 C89 C94 122.3(10)
C89 C90 C91 121.3(13)
C90 C91 C92 117.9(11)
C90 C91 C113 119.6(12)
C92 C91 C113 122.6(14)
C93 C92 C91 120.5(13)
C94 C93 C92 120.2(11)
C94 C93 C95 120.5(10)
C92 C93 C95 119.1(12)
C93 C94 O16 119.8(10)
C93 C94 C89 121.2(10)
O16 C94 C89 118.3(10)
O13 C95 C93 106.6(8)
O13 C96 C97 109.8(8)
C98 C97 C102 118.9(10)
C98 C97 C96 121.6(10)
C102 C97 C96 119.3(9)
C97 C98 C99 124.7(10)
C100 C99 C98 116.2(10)
C100 C99 C117 121.9(11)
C98 C99 C117 121.8(11)
C99 C100 C101 120.9(10)
C102 C101 C100 120.0(9)
C102 C101 C103 120.3(9)
C100 C101 C103 119.6(10)
O17 C102 C101 119.5(9)
O17 C102 C97 121.1(9)
C101 C102 C97 119.0(9)
O14 C103 C101 106.3(8)
O14 C104 C105 106.6(8)
C106 C105 C110 120.3(10)
C106 C105 C104 120.5(10)
C110 C105 C104 118.9(8)
C107 C106 C105 122.8(11)
C106 C107 C108 115.7(9)
C106 C107 C124 120.5(13)
C108 C107 C124 123.7(13)
C106 C107 C128 120.3(16)
C108 C107 C128 122.1(15)
C124 C107 C128 17.2(16)
C109 C108 C107 123.6(11)
C108 C109 C110 121.2(10)
C108 C109 C111 121.4(10)
C110 C109 C111 116.9(9)
O18 C110 C109 121.6(9)
O18 C110 C105 121.7(9)
C109 C110 C105 116.4(9)
O15 C111 C109 108.8(10)
O15 C112 C89 107.8(10)
C116 C113 C115 103.8(15)
C116 C113 C114 112.2(16)
C115 C113 C114 100.6(13)
C116 C113 C91 116.9(13)
C115 C113 C91 113.6(14)
C114 C113 C91 108.6(13)
C119 C117 C123 115(2)
C119 C117 C122 125.8(18)
C123 C117 C122 34.1(15)
C119 C117 C99 121.5(17)
C123 C117 C99 113.8(16)
C122 C117 C99 112.7(13)
C119 C117 C120 49.2(15)
C123 C117 C120 135.2(17)
C122 C117 C120 113.0(15)
C99 C117 C120 107.6(11)
C119 C117 C118 57.1(17)
C123 C117 C118 76.5(16)
C122 C117 C118 108.5(13)
C99 C117 C118 108.5(12)
C120 C117 C118 106.3(14)
C119 C117 C121 96(2)
C123 C117 C121 98.2(19)
C122 C117 C121 65.4(14)
C99 C117 C121 105.9(13)
C120 C117 C121 53.1(13)
C118 C117 C121 144.3(14)
C125 C124 C107 108.5(15)
C125 C124 C126 103.7(18)
C107 C124 C126 112.6(16)
C125 C124 C127 111(2)
C107 C124 C127 111.2(19)
C126 C124 C127 110(2)
C129 C128 C131 101(4)
C129 C128 C130 102(3)
C131 C128 C130 110(3)
C129 C128 C107 114(2)
C131 C128 C107 112(3)
C130 C128 C107 117(2)
C133 C132 C137 119.9(9)
C133 C132 C155 120.0(9)
C137 C132 C155 119.5(9)
C132 C133 C134 121.8(10)
C135 C134 C133 117.3(9)
C135 C134 C156 123.7(10)
C133 C134 C156 118.9(10)
C134 C135 C136 121.9(10)
C135 C136 C137 121.6(9)
C135 C136 C138 120.9(9)
C137 C136 C138 117.3(8)
O22 C137 C136 121.0(9)
O22 C137 C132 121.5(8)
C136 C137 C132 117.3(9)
O19 C138 C136 106.1(8)
O19 C139 C140 107.2(8)
C141 C140 C145 116.8(10)
C141 C140 C139 123.1(10)
C145 C140 C139 119.6(9)
C142 C141 C140 125.3(10)
C141 C142 C143 115.7(9)
C141 C142 C160 120.1(10)
C143 C142 C160 124.0(10)
C142 C143 C144 122.2(10)
C145 C144 C143 120.8(9)
C145 C144 C146 117.2(9)
C143 C144 C146 121.9(9)
O23 C145 C144 122.2(9)
O23 C145 C140 118.3(9)
C144 C145 C140 118.9(9)
O20 C146 C144 105.9(7)
O20 C147 C148 108.3(8)
C153 C148 C149 120.7(10)
C153 C148 C147 118.0(9)
C149 C148 C147 121.3(10)
C150 C149 C148 124.1(11)
C149 C150 C151 115.2(10)
C149 C150 C164 128.2(13)
C151 C150 C164 116.3(13)
C149 C150 C168 120.7(14)
C151 C150 C168 124.1(14)
C164 C150 C168 9.1(16)
C152 C151 C150 124.3(11)
C151 C152 C153 118.7(11)
C151 C152 C154 122.7(11)
C153 C152 C154 118.5(9)
O24 C153 C148 124.7(10)
O24 C153 C152 118.1(10)
C148 C153 C152 116.9(9)
O21 C154 C152 108.3(8)
O21 C155 C132 107.5(8)
C159 C156 C158 109.3(10)
C159 C156 C134 111.9(10)
C158 C156 C134 112.4(10)
C159 C156 C157 107.4(11)
C158 C156 C157 108.8(12)
C134 C156 C157 106.9(9)
C163 C160 C142 112.1(10)
C163 C160 C161 107.7(10)
C142 C160 C161 108.8(10)
C163 C160 C162 108.7(10)
C142 C160 C162 108.1(9)
C161 C160 C162 111.5(11)
C167 C164 C166 113.1(16)
C167 C164 C150 106.2(19)
C166 C164 C150 111.2(17)
C167 C164 C165 106.3(15)
C166 C164 C165 105.8(15)
C150 C164 C165 114.4(18)
C170 C168 C171 110.0(19)
C170 C168 C169 106.7(17)
C171 C168 C169 106.1(17)
C170 C168 C150 113(2)
C171 C168 C150 110(3)
C169 C168 C150 111(2)
O29 C180 N1 129.1(15)
O31 C190 N3 127.7(19)
O30 C200 N5 129.6(19)
O32 C210 N7 140.8(18)
O220 C221 N222 129(2)
C221 N222 C224 124.4(15)
C221 N222 C223 119.8(15)
C224 N222 C223 115.9(15)
C309 N307 C306 122.9(15)
C309 N307 C308 118.6(16)
C306 N307 C308 118.3(15)
O304 C303 N301 130(2)
C303 N301 C300 119.9(19)
C303 N301 C302 124.1(17)
C300 N301 C302 111.8(16)
O310 C309 N307 126(2)

loop_
_geom_bond_atom_site_label_1
_geom_bond_atom_site_label_2
_geom_bond_distance
Mn1 O29 2.046(9)
Mn1 O5 2.068(6)
Mn1 O6 2.149(6)
Mn1 O4 2.152(6)
Mn1 O25 2.209(5)
Cl1 Mn3 2.602(3)
Cl1 Mn8 2.675(3)
Cl1 Mn4 2.734(3)
O1 C7 1.436(10)
O1 C8 1.452(11)
N1 C181 1.396(12)
N1 C180 1.407(13)
N1 C182 1.463(13)
C1 C6 1.369(12)
C1 C2 1.407(13)
C1 C24 1.548(13)
Mn2 O25 1.909(5)
Mn2 O28 1.915(6)
Mn2 O23 1.957(6)
Mn2 O4 1.968(6)
Mn2 Cl2 2.682(3)
Mn2 Cl4 2.696(3)
Cl2 Mn3 2.602(3)
Cl2 Mn6 2.740(3)
O2 C16 1.418(12)
O2 C15 1.439(12)
C2 C3 1.351(14)
Mn3 O5 2.077(6)
Mn3 O11 2.098(7)
Mn3 O25 2.125(5)
Mn3 O27 2.129(6)
Cl3 Mn10 2.602(3)
Cl3 Mn8 2.686(3)
Cl3 Mn6 2.712(3)
O3 C23 1.424(10)
O3 C24 1.444(11)
N3 C190 1.359(15)
N3 C191 1.408(13)
N3 C192 1.476(14)
C3 C4 1.411(14)
C3 C25 1.482(14)
Mn4 O26 1.886(6)
Mn4 O25 1.896(6)
Mn4 O6 1.934(6)
Mn4 O18 1.951(6)
Mn4 Cl4 2.724(3)
Cl4 Mn10 2.610(2)
O4 C6 1.366(10)
C4 C5 1.427(13)
Mn5 O32 2.017(9)
Mn5 O24 2.098(6)
Mn5 O23 2.139(6)
Mn5 O22 2.180(6)
Mn5 O28 2.188(6)
O5 C14 1.381(11)
N5 C200 1.360(14)
N5 C201 1.427(14)
N5 C202 1.511(13)
C5 C6 1.392(13)
C5 C7 1.491(13)
Mn6 O28 1.891(6)
Mn6 O27 1.893(5)
Mn6 O12 1.951(6)
Mn6 O22 1.954(6)
O6 C22 1.368(10)
Mn7 O31 2.038(11)
Mn7 O11 2.101(7)
Mn7 O10 2.129(7)
Mn7 O12 2.131(6)
Mn7 O27 2.199(6)
O7 C53 1.434(11)
O7 C54 1.446(11)
N7 C210 1.327(13)
N7 C212 1.378(13)
N7 C211 1.490(12)
Mn8 O27 1.915(5)
Mn8 O26 1.914(5)
Mn8 O16 1.946(6)
Mn8 O10 1.967(6)
O8 C62 1.440(11)
O8 C61 1.469(12)
C8 C9 1.487(13)
Mn9 O30 2.021(11)
Mn9 O17 2.085(6)
Mn9 O16 2.146(6)
Mn9 O18 2.146(6)
Mn9 O26 2.197(6)
O9 C70 1.426(10)
O9 C69 1.440(10)
C9 C14 1.383(14)
C9 C10 1.404(13)
Mn10 O17 2.076(6)
Mn10 O24 2.079(6)
Mn10 O28 2.134(6)
Mn10 O26 2.134(5)
O10 C52 1.335(11)
C10 C11 1.368(14)
O11 C60 1.355(12)
C11 C12 1.350(15)
C11 C32 1.581(16)
O12 C68 1.363(10)
C12 C13 1.405(15)
O13 C96 1.439(12)
O13 C95 1.473(12)
C13 C14 1.382(14)
C13 C15 1.480(15)
O14 C103 1.438(11)
O14 C104 1.457(11)
O15 C111 1.432(14)
O15 C112 1.438(12)
O16 C94 1.358(11)
C16 C17 1.462(14)
O17 C102 1.373(11)
C17 C18 1.383(14)
C17 C22 1.408(13)
O18 C110 1.347(10)
C18 C19 1.389(16)
O19 C139 1.429(11)
O19 C138 1.438(11)
C19 C20 1.414(15)
C19 C43 1.540(16)
C19 C39 1.559(16)
O20 C147 1.442(11)
O20 C146 1.447(11)
C20 C21 1.401(12)
O21 C155 1.417(11)
O21 C154 1.430(11)
C21 C22 1.386(13)
C21 C23 1.501(13)
O22 C137 1.350(10)
O23 C145 1.364(10)
O24 C153 1.334(11)
C25 C26 1.520(14)
C25 C29 1.523(16)
C25 C27 1.539(16)
C25 C30 1.530(14)
C25 C28 1.530(15)
C25 C31 1.520(15)
O29 C180 1.162(12)
O30 C200 1.084(13)
O31 C190 1.127(13)
O32 C210 1.052(11)
C32 C38 1.495(16)
C32 C37 1.510(17)
C32 C35 1.517(18)
C32 C34 1.536(16)
C32 C36 1.542(16)
C32 C33 1.548(18)
C39 C41 1.527(17)
C39 C42 1.528(17)
C39 C40 1.536(17)
C43 C46 1.517(17)
C43 C45 1.532(17)
C43 C44 1.552(17)
C47 C48 1.377(12)
C47 C52 1.392(13)
C47 C70 1.500(12)
C48 C49 1.423(13)
C49 C50 1.352(13)
C49 C71 1.564(14)
C50 C51 1.353(12)
C51 C52 1.424(13)
C51 C53 1.537(13)
C54 C55 1.512(15)
C55 C56 1.390(15)
C55 C60 1.385(15)
C56 C57 1.415(17)
C57 C58 1.331(16)
C57 C78 1.556(17)
C58 C59 1.403(15)
C59 C60 1.445(15)
C59 C61 1.502(15)
C62 C63 1.487(14)
C63 C68 1.384(13)
C63 C64 1.404(14)
C64 C65 1.361(14)
C65 C66 1.373(14)
C65 C85 1.555(15)
C66 C67 1.363(12)
C67 C68 1.393(13)
C67 C69 1.526(13)
C71 C73 1.450(16)
C71 C72 1.515(16)
C71 C74 1.591(19)
C78 C82 1.468(16)
C78 C80 1.480(16)
C78 C81 1.497(16)
C78 C83 1.518(16)
C78 C79 1.603(17)
C78 C84 1.611(16)
C85 C86 1.467(16)
C85 C88 1.538(19)
C85 C87 1.59(2)
C89 C90 1.356(14)
C89 C112 1.445(16)
C89 C94 1.450(15)
C90 C91 1.414(18)
C91 C92 1.430(17)
C91 C113 1.547(17)
C92 C93 1.379(14)
C93 C94 1.338(15)
C93 C95 1.534(15)
C96 C97 1.507(14)
C97 C98 1.349(13)
C97 C102 1.406(13)
C98 C99 1.400(15)
C99 C100 1.374(14)
C99 C117 1.494(14)
C100 C101 1.431(13)
C101 C102 1.379(13)
C101 C103 1.513(13)
C104 C105 1.508(13)
C105 C106 1.378(13)
C105 C110 1.416(13)
C106 C107 1.367(14)
C107 C108 1.380(14)
C107 C124 1.526(16)
C107 C128 1.549(18)
C108 C109 1.355(13)
C109 C110 1.380(13)
C109 C111 1.486(14)
C113 C116 1.458(14)
C113 C115 1.518(15)
C113 C114 1.521(15)
C117 C119 1.34(3)
C117 C123 1.48(3)
C117 C122 1.48(2)
C117 C120 1.50(2)
C117 C118 1.59(2)
C117 C121 1.70(3)
C124 C125 1.497(17)
C124 C126 1.536(17)
C124 C127 1.552(18)
C128 C129 1.534(19)
C128 C131 1.542(19)
C128 C130 1.541(19)
C132 C133 1.386(12)
C132 C137 1.404(13)
C132 C155 1.499(13)
C133 C134 1.407(13)
C134 C135 1.363(13)
C134 C156 1.557(14)
C135 C136 1.373(12)
C136 C137 1.401(12)
C136 C138 1.548(13)
C139 C140 1.495(13)
C140 C141 1.401(13)
C140 C145 1.443(13)
C141 C142 1.372(13)
C142 C143 1.396(13)
C142 C160 1.524(14)
C143 C144 1.402(12)
C144 C145 1.368(13)
C144 C146 1.512(12)
C147 C148 1.539(14)
C148 C153 1.371(14)
C148 C149 1.391(13)
C149 C150 1.381(15)
C150 C151 1.388(15)
C150 C164 1.52(3)
C150 C168 1.56(4)
C151 C152 1.372(13)
C152 C153 1.473(14)
C152 C154 1.497(14)
C156 C159 1.494(15)
C156 C158 1.515(16)
C156 C157 1.566(16)
C160 C163 1.494(15)
C160 C161 1.549(16)
C160 C162 1.548(15)
C164 C167 1.490(17)
C164 C166 1.510(17)
C164 C165 1.569(18)
C168 C170 1.508(19)
C168 C171 1.510(19)
C168 C169 1.551(19)
O220 C221 1.152(17)
C221 N222 1.352(16)
N222 C224 1.445(16)
N222 C223 1.491(16)
N307 C309 1.375(16)
N307 C306 1.467(16)
N307 C308 1.488(16)
O310 C309 1.144(17)
C302 N301 1.470(17)
C300 N301 1.466(17)
O304 C303 1.197(18)
C303 N301 1.375(16)
